data_7130938
loop_
_publ_author_name
'Aguirre Quintana, Luis M.'
'Rajeshkumar, Thayalan'
'Jiang, Ningxin'
'Niklas, Julie'
'Bacsa, John'
'Maron, Laurent'
'La Pierre, Henry Storms'

_publ_section_title
;
 Elemental Chalcogen Reactions of a Tetravalent Uranium Imidophosphorane
 Complex: Cleavage of Dioxygen
;
_journal_name_full 'Chemical Communications'
_journal_paper_doi 10.1039/D2CC05066H
_journal_year 2022
_chemical_formula_moiety 'C60 H120 N16 P4 S2.67 U'
_chemical_formula_sum 'C60 H120 N16 P4 S2.66 U'
_chemical_formula_weight 1512.98
_space_group_crystal_system monoclinic
_space_group_IT_number 14
_space_group_name_Hall '-P 2yn'
_space_group_name_H-M_alt 'P 1 21/n 1'
_atom_sites_solution_hydrogens geom
_audit_creation_date 2022-09-03
_audit_creation_method
;
Olex2 1.5-alpha
(compiled 2022.06.10 svn.r3fa896fb for OlexSys, GUI svn.r6535)
;
_audit_update_record
;
2022-09-06 deposited with the CCDC.	2022-11-01 downloaded from the CCDC.
;
_cell_angle_alpha 90
_cell_angle_beta 96.244(2)
_cell_angle_gamma 90
_cell_formula_units_Z 4
_cell_length_a 14.4586(9)
_cell_length_b 27.1124(13)
_cell_length_c 22.5764(12)
_cell_measurement_reflns_used 9862
_cell_measurement_temperature 100(2)
_cell_measurement_theta_max 30.29
_cell_measurement_theta_min 2.20
_cell_volume 8797.6(8)
_computing_cell_refinement 'SAINT v8.37A (Bruker, 2013)'
_computing_data_collection 'APEX2  v2016.5-1 (Bruker, 2014)'
_computing_data_reduction 'SAINT v8.37A (Bruker, 2013)'
_computing_molecular_graphics 'Olex2 1.5-alpha (Dolomanov et al., 2009)'
_computing_publication_material 'Olex2 1.5-alpha (Dolomanov et al., 2009)'
_computing_structure_refinement 'SHELXL-2014 (Sheldrick, 2015)'
_computing_structure_solution 'SHELXT (Sheldrick, 2015)'
_diffrn_ambient_temperature 100(2)
_diffrn_detector_area_resol_mean 7.495
_diffrn_measured_fraction_theta_full 0.985
_diffrn_measured_fraction_theta_max 0.985
_diffrn_measurement_device_type 'Bruker D8 VENTURE diffractometer'
_diffrn_measurement_method '\f and \w scans with a narrow frame width'
_diffrn_radiation_monochromator 'multilayer mirror'
_diffrn_radiation_type MoK\a
_diffrn_radiation_wavelength 0.71073
_diffrn_reflns_av_R_equivalents 0.1003
_diffrn_reflns_av_unetI/netI 0.0339
_diffrn_reflns_Laue_measured_fraction_full 0.985
_diffrn_reflns_Laue_measured_fraction_max 0.985
_diffrn_reflns_limit_h_max 16
_diffrn_reflns_limit_h_min -16
_diffrn_reflns_limit_k_max 31
_diffrn_reflns_limit_k_min -31
_diffrn_reflns_limit_l_max 26
_diffrn_reflns_limit_l_min -26
_diffrn_reflns_number 255364
_diffrn_reflns_point_group_measured_fraction_full 0.985
_diffrn_reflns_point_group_measured_fraction_max 0.985
_diffrn_reflns_theta_full 24.692
_diffrn_reflns_theta_max 24.692
_diffrn_reflns_theta_min 1.815
_diffrn_source 'microfocus sealed tube'
_diffrn_source_current 1.4
_diffrn_source_power 0.0505
_diffrn_source_voltage 50
_diffrn_standards_number 0
_exptl_absorpt_coefficient_mu 2.020
_exptl_absorpt_correction_T_max 0.7451
_exptl_absorpt_correction_T_min 0.6248
_exptl_absorpt_correction_type multi-scan
_exptl_absorpt_process_details
;
SADABS-2016/2 (Bruker,2016/2) was used for absorption correction.
wR2(int) was 0.1198 before and 0.0945 after correction.
The Ratio of minimum to maximum transmission is 0.8453.
The \l/2 correction factor is Not present.
;
_exptl_crystal_colour green
_exptl_crystal_colour_primary green
_exptl_crystal_density_diffrn 1.142
_exptl_crystal_description plate
_exptl_crystal_F_000 3146
_exptl_crystal_recrystallization_method 'The material was recrystallised from --- by as supplied'
_exptl_crystal_size_max 0.269
_exptl_crystal_size_mid 0.241
_exptl_crystal_size_min 0.131
_refine_diff_density_max 1.510
_refine_diff_density_min -1.760
_refine_diff_density_rms 0.141
_refine_ls_extinction_method none
_refine_ls_goodness_of_fit_ref 1.060
_refine_ls_hydrogen_treatment constr
_refine_ls_matrix_type full
_refine_ls_number_parameters 948
_refine_ls_number_reflns 14727
_refine_ls_number_restraints 3555
_refine_ls_restrained_S_all 1.187
_refine_ls_R_factor_all 0.0898
_refine_ls_R_factor_gt 0.0759
_refine_ls_shift/su_max 0.002
_refine_ls_shift/su_mean 0.000
_refine_ls_structure_factor_coef Fsqd
_refine_ls_weighting_details 'w=1/[\s^2^(Fo^2^)+(0.0611P)^2^+105.2930P] where P=(Fo^2^+2Fc^2^)/3'
_refine_ls_weighting_scheme calc
_refine_ls_wR_factor_gt 0.1722
_refine_ls_wR_factor_ref 0.1817
_reflns_Friedel_coverage 0.000
_reflns_number_gt 12407
_reflns_number_total 14727
_reflns_threshold_expression 'I > 2\s(I)'
_cod_data_source_file d2cc05066h2.cif
_cod_data_source_block laq-rad_s3
_cod_database_code 7130938
_shelx_shelxl_version_number 2018/3
_shelx_space_group_comment
;
The symmetry employed for this shelxl refinement is uniquely defined
by the following loop, which should always be used as a source of
symmetry information in preference to the above space-group names.
They are only intended as comments.
;
_olex2_refinement_description
;
1. Fixed Uiso
 At 1.2 times of:
  All C(H,H) groups
2. Restrained distances
 S4-S5
 2.05 with sigma of 0.02
 C5_21-C4_21 = C2_21-C1_21
 1.525 with sigma of 0.002
 C2_21-C1_21
 1.52 with sigma of 0.01
 C4_21-C3_21 = C3_21-C2_21 = C9_21-C8_21 = C8_21-C7_21 = C7_21-C6_21 = C9_21-
 C10_21
 1.525 with sigma of 0.002
 N3_22-C10_22 = N3_22-C6_22
 1.495 with sigma of 0.02
 H5A_22-H11A_24 = H11A_24-H11B_24
 -2.2 with sigma of 0.02
 H5A_24-C10_24
 -2.5 with sigma of 0.01
 C15_24-C11_24
 2.535 with sigma of 0.01
 C5_25-C1_25
 2.535 with sigma of 0.01
 N3_1-P1_1
 1.69 with sigma of 0.02
 C1_1-C2_1 = C13_1-C14_1 = C4_1-C5_1 = C8_1-C9_1 = N1_1-P1_1
 1.53 with sigma of 0.02
 N2_1-P1_1
 1.72 with sigma of 0.02
 N4_1-P1_1
 1.68 with sigma of 0.02
 C1_1-N2_1 = C5_1-N2_1 = C6_1-N3_1
 1.48 with sigma of 0.02
 C10_1-N3_1 = C11_1-N4_1 = C15_1-N4_1
 1.46 with sigma of 0.02
 C10_1-C9_1 = C2_1-C3_1 = C3_1-C4_1 = C7_1-C8_1
 1.52 with sigma of 0.02
 C11_1-C12_1 = C14_1-C15_1 = C6_1-C7_1
 1.51 with sigma of 0.02
 C12_1-C11_1 = C15_1-C14_1 = C14_1-C13_1 = C13_1-C12_1
 1.525 with sigma of 0.002
 C12_1-C13_1
 1.54 with sigma of 0.02
 C10_1-P1_1
 2.77 with sigma of 0.04
 C5_1-P1_1 = N1_1-N3_1
 2.69 with sigma of 0.04
 C6_1-P1_1
 2.65 with sigma of 0.04
 C11_1-P1_1
 2.73 with sigma of 0.04
 C15_1-P1_1
 2.78 with sigma of 0.04
 C1_1-P1_1 = N2_1-N4_1
 2.62 with sigma of 0.04
 N1_1-N2_1
 2.81 with sigma of 0.04
 N1_1-N4_1
 2.68 with sigma of 0.04
 N2_1-N3_1
 2.61 with sigma of 0.04
 C4_1-N2_1
 2.47 with sigma of 0.04
 N3_1-N4_1
 2.72 with sigma of 0.04
 C14_1-N4_1
 2.45 with sigma of 0.04
 C1_1-C5_1
 2.42 with sigma of 0.04
 C1_1-C3_1 = C10_1-C8_1 = C11_1-C13_1
 2.51 with sigma of 0.04
 C2_1-C4_1
 2.49 with sigma of 0.04
 C3_1-C5_1
 2.53 with sigma of 0.04
 C10_1-C6_1 = C11_1-C15_1
 2.43 with sigma of 0.04
 C13_1-C15_1 = C6_1-C8_1 = C7_1-C9_1
 2.5 with sigma of 0.04
 C12_1-C14_1
 2.52 with sigma of 0.04
 U1A-N1_25 \\sim U1B-N1_25
 with sigma of 0.002
 U1B-N1_25 \\sim U1A-N1_24
 with sigma of 0.003
 U1A-S3 \\sim U1A-S1
 with sigma of 0.003
 S3-S2 \\sim S2-S1
 with sigma of 0.002
 U1B-S4 \\sim U1B-S5
 with sigma of 0.003
 U1B-S5 \\sim U1B-S4
 with sigma of 0.002
 P1_25-N2_25 \\sim P1_26-N2_26 \\sim P1_1-N2_1 \\sim P1_21-N4_21
 with sigma of 0.002
 N2_21-C1_21 \\sim N2_21-C5_21 \\sim N4_21-C11_21 \\sim N2_1-C5_1 \\sim
N2_1-C1_1
 with sigma of 0.002
 P1_22-N2_22 \\sim P1_22-N2_21
 with sigma of 0.0002
 N3_21-C6_21 \\sim N3_21-C10_21 \\sim N2_21-C5_21 \\sim N2_21-C1_21 \\sim
N4_21-C15_21 \\sim N4_21-
 C11_21
 with sigma of 0.002
 P1_22-N2_21 \\sim P1_23-N3_26
 with sigma of 0.002
 N4_21-C11_21 \\sim N4_21-C15_21
 with sigma of 0.002
 P1_25-N4_24 \\sim P1_25-N4_25 \\sim P1_23-N3_23
 with sigma of 0.002
 P1_25-N2_25 \\sim P1_25-N4_25 \\sim P1_25-N3_25
 with sigma of 0.002
 P1_23-N3_23 \\sim P1_23-N3_26
 with sigma of 0.002
3. Uiso/Uaniso restraints and constraints
All non-hydrogen atoms have similar U: within 1A with sigma of 0.04 and sigma
for terminal atoms of 0.08 within 1A
Uanis(U1B) \\sim Ueq, Uanis(U1A) \\sim Ueq: with sigma of 0.002 and sigma for
terminal atoms of 0.004
Uanis(C5_22) \\sim Ueq, Uanis(C5_21) \\sim Ueq, Uanis(N2_22) \\sim Ueq,
Uanis(N2_21) \\sim Ueq, Uanis(C1_21) \\sim Ueq: with sigma of 0.002 and sigma
for terminal atoms of 0.004
Uanis(N1_26) \\sim Ueq, Uanis(N1_23) \\sim Ueq: with sigma of 0.02 and sigma
for terminal atoms of 0.04
Uanis(U1A) = Uanis(U1B)
Uanis(S4) = Uanis(S1)
Uanis(S5) = Uanis(S2)
Uanis(S4) = Uanis(S5)
Uanis(P1_21) = Uanis(P1_22)
Uanis(N1_21) = Uanis(N1_22)
Uanis(N2_22) = Uanis(N2_21)
Uanis(N3_21) = Uanis(N3_22)
Uanis(N4_21) = Uanis(N4_22)
Uanis(C2_22) = Uanis(C1_21)
Uanis(C3_22) = Uanis(C3_21)
Uanis(C4_21) = Uanis(C4_22)
Uanis(C5_22) = Uanis(C5_21)
Uanis(C6_21) = Uanis(C6_22)
Uanis(C7_21) = Uanis(C7_22)
Uanis(C8_21) = Uanis(C8_22)
Uanis(C9_21) = Uanis(C9_22)
Uanis(C10_21) = Uanis(C10_22)
Uanis(C11_21) = Uanis(C11_22)
Uanis(C12_21) = Uanis(C12_22)
Uanis(C13_21) = Uanis(C13_22)
Uanis(C14_21) = Uanis(C14_22)
Uanis(C15_21) = Uanis(C15_22)
Uanis(P1_24) = Uanis(P1_25)
Uanis(N1_24) = Uanis(N1_25)
Uanis(N2_24) = Uanis(N2_25)
Uanis(N3_24) = Uanis(N3_25)
Uanis(N4_24) = Uanis(N4_25)
Uanis(C1_24) = Uanis(C1_25)
Uanis(C2_24) = Uanis(C2_25)
Uanis(C3_24) = Uanis(C3_25)
Uanis(C4_24) = Uanis(C4_25)
Uanis(C5_24) = Uanis(C5_25)
Uanis(C6_24) = Uanis(C6_25)
Uanis(C7_24) = Uanis(C7_25)
Uanis(C8_24) = Uanis(C8_25)
Uanis(C9_24) = Uanis(C9_25)
Uanis(C10_24) = Uanis(C10_25)
Uanis(C11_24) = Uanis(C11_25)
Uanis(C12_25) = Uanis(C12_24)
Uanis(C13_25) = Uanis(C13_24)
Uanis(C14_25) = Uanis(C14_24) = Uanis(C13_24)
Uanis(C15_25) = Uanis(C15_24)
Uanis(P1_26) = Uanis(P1_23)
Uanis(N1_26) = Uanis(N1_23)
Uanis(N2_26) = Uanis(N2_23)
Uanis(N3_26) = Uanis(N3_23)
Uanis(N4_26) = Uanis(N4_23)
Uanis(C1_26) = Uanis(C1_23)
Uanis(C2_26) = Uanis(C2_23)
Uanis(C3_26) = Uanis(C3_23)
Uanis(C4_26) = Uanis(C4_23)
Uanis(C5_26) = Uanis(C5_23)
Uanis(C6_26) = Uanis(C6_23)
Uanis(C7_26) = Uanis(C7_23)
Uanis(C9_23) = Uanis(C9_26)
Uanis(C10_26) = Uanis(C10_23)
Uanis(C11_26) = Uanis(C11_23)
Uanis(C12_26) = Uanis(C12_23)
Uanis(C13_26) = Uanis(C13_23)
Uanis(C14_26) = Uanis(C14_23)
Uanis(C15_26) = Uanis(C15_23)
4. Rigid body (RIGU) restrains
 U1A, N4_24, S1, C7_26, S2, C8_24, S3, N3_26, P1_1, C15_26, N1_1, C4_24, N2_1,
 C12_24, N3_1, N4_1, C3_26, C1_1, C11_26, C2_1, N2_24, C3_1, C2_24, C4_1, C6_24,
  C5_1, C10_24, C6_1, C14_24, C7_1, C8_1, N1_26, C9_1, C1_26, C10_1, C5_26,
 C11_1, C9_26, C12_1, C13_26, C13_1, N1_24, C14_1, N3_24, C15_1, C1_24, P1_21,
 C3_24, N1_21, C5_24, N2_21, C7_24, N3_21, C9_24, N4_21, C11_24, C1_21, C13_24,
 C2_21, C15_24, C3_21, C4_21, C5_21, P1_26, C6_21, N2_26, C7_21, N4_26, C8_21,
 C2_26, C9_21, C4_26, C10_21, C6_26, C11_21, C8_26, C12_21, C10_26, C13_21,
 C12_26, C14_21, C14_26, C15_21, P1_24
 with sigma for 1-2 distances of 0.002 and sigma for 1-3 distances of 0.002
 U1B, C12_23, P1_23, S4, C13_25, S5, C4_23, P1_22, C9_25, N1_22, N2_22, N4_23,
 N3_22, C8_23, N4_22, C7_25, C1_22, C11_25, C2_22, C15_25, C3_22, C4_22, N2_23,
 C5_22, C2_23, C6_22, C6_23, C7_22, C10_23, C8_22, C14_23, C9_22, C8_25, C10_22,
  C10_25, C11_22, C12_25, C12_22, C14_25, C13_22, C14_22, C15_22, P1_25, N1_23,
 N1_25, N3_23, N2_25, C1_23, N3_25, C3_23, N4_25, C5_23, C1_25, C7_23, C2_25,
 C9_23, C3_25, C11_23, C4_25, C13_23, C5_25, C15_23, C6_25
 with sigma for 1-2 distances of 0.0002 and sigma for 1-3 distances of 0.0002
 P1_22, N2_22
 with sigma for 1-2 distances of 0.002 and sigma for 1-3 distances of 0.004
 with sigma for 1-2 distances of 0.002 and sigma for 1-3 distances of 0.004
5. Same fragment restrains
{P1_22, N1_22, N2_22, N3_22, N4_22, C1_22, C2_22, C3_22, C4_22, C5_22, C6_22,
C7_22, C8_22, C9_22, C10_22, C11_22, C12_22, C13_22, C14_22, C15_22}
{P1_24, N1_24, N2_24, N3_24, N4_24, C1_24, C2_24, C3_24, C4_24, C5_24, C6_24,
C7_24, C8_24, C9_24, C10_24, C11_24, C12_24, C13_24, C14_24, C15_24}
{P1_25, N1_25, N2_25, N3_25, N4_25, C1_25, C2_25, C3_25, C4_25, C5_25, C6_25,
C7_25, C8_25, C9_25, C10_25, C11_25, C12_25, C13_25, C14_25, C15_25}
{P1_23, N1_23, N2_23, N3_23, N4_23, C1_23, C2_23, C3_23, C4_23, C5_23, C6_23,
C7_23, C8_23, C9_23, C10_23, C11_23, C12_23, C13_23, C14_23, C15_23}
{P1_26, N1_26, N2_26, N3_26, N4_26, C1_26, C2_26, C3_26, C4_26, C5_26, C6_26,
C7_26, C8_26, C9_26, C10_26, C11_26, C12_26, C13_26, C14_26, C15_26}
{P1_1, N1_1, N2_1, N3_1, N4_1, C1_1, C2_1, C3_1, C4_1, C5_1, C6_1, C7_1, C8_1,
C9_1, C10_1, C11_1, C12_1, C13_1, C14_1, C15_1}
as
{P1_21, N1_21, N2_21, N3_21, N4_21, C1_21, C2_21, C3_21, C4_21, C5_21, C6_21,
C7_21, C8_21, C9_21, C10_21, C11_21, C12_21, C13_21, C14_21, C15_21} sigma for
1-2: 0.002 1-3: 0.002
6. Others
 Sof(S4)=Sof(S5)=Sof(P1)=Sof(N1)=Sof(N2)=Sof(N3)=Sof(N4)=Sof(C1)=Sof(H1A)=
 Sof(H1B)=Sof(C2)=Sof(H2A)=Sof(H2B)=Sof(C3)=Sof(H3A)=Sof(H3B)=Sof(C4)=Sof(H4A)=
 Sof(H4B)=Sof(C5)=Sof(H5A)=Sof(H5B)=Sof(C6)=Sof(H6A)=Sof(H6B)=Sof(C7)=Sof(H7A)=
 Sof(H7B)=Sof(C8)=Sof(H8A)=Sof(H8B)=Sof(C9)=Sof(H9A)=Sof(H9B)=Sof(C10)=
 Sof(H10A)=Sof(H10B)=Sof(C11)=Sof(H11A)=Sof(H11B)=Sof(C12)=Sof(H12A)=Sof(H12B)=
 Sof(C13)=Sof(H13A)=Sof(H13B)=Sof(C14)=Sof(H14A)=Sof(H14B)=Sof(C15)=Sof(H15A)=
 Sof(H15B)=Sof(P1)=Sof(N1)=Sof(N2)=Sof(N3)=Sof(N4)=Sof(C1)=Sof(H1A)=Sof(H1B)=
 Sof(C2)=Sof(H2A)=Sof(H2B)=Sof(C3)=Sof(H3A)=Sof(H3B)=Sof(C4)=Sof(H4A)=Sof(H4B)=
 Sof(C5)=Sof(H5A)=Sof(H5B)=Sof(C6)=Sof(H6A)=Sof(H6B)=Sof(C7)=Sof(H7A)=Sof(H7B)=
 Sof(C8)=Sof(H8A)=Sof(H8B)=Sof(C9)=Sof(H9A)=Sof(H9B)=Sof(C10)=Sof(H10A)=
 Sof(H10B)=Sof(C11)=Sof(H11A)=Sof(H11B)=Sof(C12)=Sof(H12A)=Sof(H12B)=Sof(C13)=
 Sof(H13A)=Sof(H13B)=Sof(C14)=Sof(H14A)=Sof(H14B)=Sof(C15)=Sof(H15A)=Sof(H15B)=
 Sof(P1)=Sof(N1)=Sof(N2)=Sof(N3)=Sof(N4)=Sof(C1)=Sof(H1A)=Sof(H1B)=Sof(C2)=
 Sof(H2A)=Sof(H2B)=Sof(C3)=Sof(H3A)=Sof(H3B)=Sof(C4)=Sof(H4A)=Sof(H4B)=Sof(C5)=
 Sof(H5A)=Sof(H5B)=Sof(C6)=Sof(H6A)=Sof(H6B)=Sof(C7)=Sof(H7A)=Sof(H7B)=Sof(C8)=
 Sof(H8A)=Sof(H8B)=Sof(C9)=Sof(H9A)=Sof(H9B)=Sof(C10)=Sof(H10A)=Sof(H10B)=
 Sof(C11)=Sof(H11A)=Sof(H11B)=Sof(C12)=Sof(H12A)=Sof(H12B)=Sof(C13)=Sof(H13A)=
 Sof(H13B)=Sof(C14)=Sof(H14A)=Sof(H14B)=Sof(C15)=Sof(H15A)=Sof(H15B)=1-FVAR(1)
 Sof(S1)=Sof(S2)=Sof(S3)=Sof(P1)=Sof(N1)=Sof(N2)=Sof(N3)=Sof(N4)=Sof(C1)=
 Sof(H1A)=Sof(H1B)=Sof(C2)=Sof(H2A)=Sof(H2B)=Sof(C3)=Sof(H3A)=Sof(H3B)=Sof(C4)=
 Sof(H4A)=Sof(H4B)=Sof(C5)=Sof(H5A)=Sof(H5B)=Sof(C6)=Sof(H6A)=Sof(H6B)=Sof(C7)=
 Sof(H7A)=Sof(H7B)=Sof(C8)=Sof(H8A)=Sof(H8B)=Sof(C9)=Sof(H9A)=Sof(H9B)=Sof(C10)=
 Sof(H10A)=Sof(H10B)=Sof(C11)=Sof(H11A)=Sof(H11B)=Sof(C12)=Sof(H12A)=Sof(H12B)=
 Sof(C13)=Sof(H13A)=Sof(H13B)=Sof(C14)=Sof(H14A)=Sof(H14B)=Sof(C15)=Sof(H15A)=
 Sof(H15B)=Sof(P1)=Sof(N1)=Sof(N2)=Sof(N3)=Sof(N4)=Sof(C1)=Sof(H1A)=Sof(H1B)=
 Sof(C2)=Sof(H2A)=Sof(H2B)=Sof(C3)=Sof(H3A)=Sof(H3B)=Sof(C4)=Sof(H4A)=Sof(H4B)=
 Sof(C5)=Sof(H5A)=Sof(H5B)=Sof(C6)=Sof(H6A)=Sof(H6B)=Sof(C7)=Sof(H7A)=Sof(H7B)=
 Sof(C8)=Sof(H8A)=Sof(H8B)=Sof(C9)=Sof(H9A)=Sof(H9B)=Sof(C10)=Sof(H10A)=
 Sof(H10B)=Sof(C11)=Sof(H11A)=Sof(H11B)=Sof(C12)=Sof(H12A)=Sof(H12B)=Sof(C13)=
 Sof(H13A)=Sof(H13B)=Sof(C14)=Sof(H14A)=Sof(H14B)=Sof(C15)=Sof(H15A)=Sof(H15B)=
 Sof(P1)=Sof(N1)=Sof(N2)=Sof(N3)=Sof(N4)=Sof(C1)=Sof(H1A)=Sof(H1B)=Sof(C2)=
 Sof(H2A)=Sof(H2B)=Sof(C3)=Sof(H3A)=Sof(H3B)=Sof(C4)=Sof(H4A)=Sof(H4B)=Sof(C5)=
 Sof(H5A)=Sof(H5B)=Sof(C6)=Sof(H6A)=Sof(H6B)=Sof(C7)=Sof(H7A)=Sof(H7B)=Sof(C8)=
 Sof(H8A)=Sof(H8B)=Sof(C9)=Sof(H9A)=Sof(H9B)=Sof(C10)=Sof(H10A)=Sof(H10B)=
 Sof(C11)=Sof(H11A)=Sof(H11B)=Sof(C12)=Sof(H12A)=Sof(H12B)=Sof(C13)=Sof(H13A)=
 Sof(H13B)=Sof(C14)=Sof(H14A)=Sof(H14B)=Sof(C15)=Sof(H15A)=Sof(H15B)=FVAR(1)
 Sof(U1B)=1-FVAR(2)
 Sof(U1A)=FVAR(2)
7.a Secondary CH2 refined with riding coordinates:
 C1(H1A,H1B), C2(H2A,H2B), C3(H3A,H3B), C4(H4A,H4B), C5(H5A,H5B), C6(H6A,H6B),
 C7(H7A,H7B), C8(H8A,H8B), C9(H9A,H9B), C10(H10A,H10B), C11(H11A,H11B),
 C12(H12A,H12B), C13(H13A,H13B), C14(H14A,H14B), C15(H15A,H15B), C1(H1A,H1B),
 C2(H2A,H2B), C3(H3A,H3B), C4(H4A,H4B), C5(H5A,H5B), C6(H6A,H6B), C7(H7A,H7B),
 C8(H8A,H8B), C9(H9A,H9B), C10(H10A,H10B), C11(H11A,H11B), C12(H12A,H12B),
 C13(H13A,H13B), C14(H14A,H14B), C15(H15A,H15B), C1(H1A,H1B), C2(H2A,H2B),
 C3(H3A,H3B), C4(H4A,H4B), C5(H5A,H5B), C6(H6A,H6B), C7(H7A,H7B), C8(H8A,H8B),
 C9(H9A,H9B), C10(H10A,H10B), C11(H11A,H11B), C12(H12A,H12B), C13(H13A,H13B),
 C14(H14A,H14B), C15(H15A,H15B), C1(H1A,H1B), C2(H2A,H2B), C3(H3A,H3B), C4(H4A,
 H4B), C5(H5A,H5B), C6(H6A,H6B), C7(H7A,H7B), C8(H8A,H8B), C9(H9A,H9B),
 C10(H10A,H10B), C11(H11A,H11B), C12(H12A,H12B), C13(H13A,H13B), C14(H14A,H14B),
  C15(H15A,H15B), C1(H1A,H1B), C2(H2A,H2B), C3(H3A,H3B), C4(H4A,H4B), C5(H5A,
 H5B), C6(H6A,H6B), C7(H7A,H7B), C8(H8A,H8B), C9(H9A,H9B), C10(H10A,H10B),
 C11(H11A,H11B), C12(H12A,H12B), C13(H13A,H13B), C14(H14A,H14B), C15(H15A,H15B),
  C1(H1A,H1B), C2(H2A,H2B), C3(H3A,H3B), C4(H4A,H4B), C5(H5A,H5B), C6(H6A,H6B),
 C7(H7A,H7B), C8(H8A,H8B), C9(H9A,H9B), C10(H10A,H10B), C11(H11A,H11B),
 C12(H12A,H12B), C13(H13A,H13B), C14(H14A,H14B), C15(H15A,H15B), C1(H1A,H1B),
 C2(H2A,H2B), C3(H3A,H3B), C4(H4A,H4B), C5(H5A,H5B), C6(H6A,H6B), C7(H7A,H7B),
 C8(H8A,H8B), C9(H9A,H9B), C10(H10A,H10B), C11(H11A,H11B), C12(H12A,H12B),
 C13(H13A,H13B), C14(H14A,H14B), C15(H15A,H15B)
;
_smtbx_masks_void_probe_radius 1.2
_smtbx_masks_void_truncation_radius 1.2
_olex2_exptl_crystal_mounting_method 'The crystal was mounted on a loop with paratone'
_olex2_submission_special_instructions 'No special instructions were received'

loop_
_space_group_symop_operation_xyz
'x, y, z'
'-x+1/2, y+1/2, -z+1/2'
'-x, -y, -z'
'x-1/2, -y-1/2, z-1/2'

loop_
_atom_site_label
_atom_site_type_symbol
_atom_site_fract_x
_atom_site_fract_y
_atom_site_fract_z
_atom_site_U_iso_or_equiv
_atom_site_adp_type
_atom_site_occupancy
_atom_site_site_symmetry_order
_atom_site_calc_flag
_atom_site_refinement_flags_posn
_atom_site_refinement_flags_adp
_atom_site_refinement_flags_occupancy
_atom_site_disorder_assembly
_atom_site_disorder_group
U1A U 0.29778(19) 0.30966(14) 0.68742(13) 0.0291(3) Uani 0.704(14) 1 d D U P A 1
S1 S 0.3211(3) 0.26506(14) 0.79770(15) 0.0508(6) Uani 0.670(3) 1 d D U P A 1
S2 S 0.3253(3) 0.33736(11) 0.82409(16) 0.0508(6) Uani 0.670(3) 1 d D . P A 1
S3 S 0.3851(3) 0.37904(13) 0.76283(14) 0.0467(9) Uani 0.670(3) 1 d D . P A 1
U1B U 0.2940(5) 0.3004(2) 0.6838(3) 0.0291(3) Uani 0.296(14) 1 d D U P A 2
S4 S 0.2939(6) 0.2427(3) 0.7844(3) 0.0508(6) Uani 0.330(3) 1 d D U P A 2
S5 S 0.3553(5) 0.3094(3) 0.8034(3) 0.0508(6) Uani 0.330(3) 1 d D . P A 2
P1_21 P 0.1058(3) 0.37501(14) 0.73283(18) 0.0449(6) Uani 0.670(3) 1 d D U P A 1
N1_21 N 0.1781(5) 0.3372(2) 0.7136(3) 0.0523(14) Uani 0.670(3) 1 d D U P A 1
N2_21 N 0.1422(5) 0.43132(19) 0.7524(2) 0.0619(12) Uani 0.670(3) 1 d D U P A 1
N3_21 N 0.0203(4) 0.3858(2) 0.6786(3) 0.0633(13) Uani 0.670(3) 1 d D U P A 1
N4_21 N 0.0579(5) 0.3548(2) 0.7922(3) 0.0619(13) Uani 0.670(3) 1 d D U P A 1
C1_21 C 0.1765(8) 0.4419(3) 0.8142(3) 0.0683(17) Uani 0.670(3) 1 d D U P A 1
H1A_21 H 0.243667 0.433906 0.821094 0.082 Uiso 0.670(3) 1 calc R U P A 1
H1B_21 H 0.143431 0.420833 0.840911 0.082 Uiso 0.670(3) 1 calc R U P A 1
C2_21 C 0.1619(10) 0.4960(3) 0.8290(4) 0.088(5) Uani 0.670(3) 1 d D U P A 1
H2A_21 H 0.094352 0.502926 0.826980 0.106 Uiso 0.670(3) 1 calc R U P A 1
H2B_21 H 0.189831 0.502773 0.870232 0.106 Uiso 0.670(3) 1 calc R U P A 1
C3_21 C 0.2057(9) 0.5299(3) 0.7860(4) 0.081(2) Uani 0.670(3) 1 d D U P A 1
H3A_21 H 0.274204 0.526304 0.791648 0.098 Uiso 0.670(3) 1 calc R U P A 1
H3B_21 H 0.190168 0.564632 0.794031 0.098 Uiso 0.670(3) 1 calc R U P A 1
C4_21 C 0.1691(10) 0.5165(2) 0.7221(4) 0.078(2) Uani 0.670(3) 1 d D U P A 1
H4A_21 H 0.201722 0.536635 0.694282 0.094 Uiso 0.670(3) 1 calc R U P A 1
H4B_21 H 0.101973 0.524427 0.715280 0.094 Uiso 0.670(3) 1 calc R U P A 1
C5_21 C 0.1831(8) 0.4620(3) 0.7090(3) 0.0634(16) Uani 0.670(3) 1 d D U P A 1
H5A_21 H 0.153789 0.454125 0.668471 0.076 Uiso 0.670(3) 1 calc R U P A 1
H5B_21 H 0.250502 0.454801 0.710550 0.076 Uiso 0.670(3) 1 calc R U P A 1
C6_21 C -0.0108(5) 0.3445(3) 0.6398(4) 0.072(2) Uani 0.670(3) 1 d D U P A 1
H6A_21 H 0.025287 0.314827 0.653372 0.086 Uiso 0.670(3) 1 calc R U P A 1
H6B_21 H 0.003599 0.352118 0.598859 0.086 Uiso 0.670(3) 1 calc R U P A 1
C7_21 C -0.1138(6) 0.3326(4) 0.6375(7) 0.083(3) Uani 0.670(3) 1 d D U P A 1
H7A_21 H -0.125460 0.315690 0.674893 0.100 Uiso 0.670(3) 1 calc R U P A 1
H7B_21 H -0.131359 0.309682 0.604058 0.100 Uiso 0.670(3) 1 calc R U P A 1
C8_21 C -0.1745(6) 0.3786(4) 0.6297(7) 0.094(3) Uani 0.670(3) 1 d D U P A 1
H8A_21 H -0.173710 0.391152 0.588613 0.113 Uiso 0.670(3) 1 calc R U P A 1
H8B_21 H -0.239398 0.369561 0.635026 0.113 Uiso 0.670(3) 1 calc R U P A 1
C9_21 C -0.1425(5) 0.4194(4) 0.6736(6) 0.087(3) Uani 0.670(3) 1 d D U P A 1
H9A_21 H -0.176607 0.450046 0.661457 0.104 Uiso 0.670(3) 1 calc R U P A 1
H9B_21 H -0.158765 0.410133 0.713580 0.104 Uiso 0.670(3) 1 calc R U P A 1
C10_21 C -0.0387(5) 0.4296(2) 0.6776(5) 0.080(3) Uani 0.670(3) 1 d D U P A 1
H10A_21 H -0.026349 0.450269 0.643194 0.095 Uiso 0.670(3) 1 calc R U P A 1
H10B_21 H -0.020555 0.448996 0.714217 0.095 Uiso 0.670(3) 1 calc R U P A 1
C11_21 C 0.0753(9) 0.3042(2) 0.8133(4) 0.0653(19) Uani 0.670(3) 1 d D U P A 1
H11A_21 H 0.133647 0.292198 0.799078 0.078 Uiso 0.670(3) 1 calc R U P A 1
H11B_21 H 0.024009 0.282773 0.795853 0.078 Uiso 0.670(3) 1 calc R U P A 1
C12_21 C 0.0833(9) 0.2998(4) 0.8807(4) 0.072(3) Uani 0.670(3) 1 d D U P A 1
H12A_21 H 0.142488 0.314974 0.897883 0.087 Uiso 0.670(3) 1 calc R U P A 1
H12B_21 H 0.084668 0.264527 0.891877 0.087 Uiso 0.670(3) 1 calc R U P A 1
C13_21 C 0.0025(9) 0.3250(4) 0.9066(4) 0.063(3) Uani 0.670(3) 1 d D U P A 1
H13A_21 H -0.054764 0.305318 0.896662 0.075 Uiso 0.670(3) 1 calc R U P A 1
H13B_21 H 0.015530 0.326059 0.950578 0.075 Uiso 0.670(3) 1 calc R U P A 1
C14_21 C -0.0139(9) 0.3773(4) 0.8831(4) 0.065(2) Uani 0.670(3) 1 d D U P A 1
H14A_21 H -0.072523 0.390008 0.896218 0.078 Uiso 0.670(3) 1 calc R U P A 1
H14B_21 H 0.037443 0.398704 0.900573 0.078 Uiso 0.670(3) 1 calc R U P A 1
C15_21 C -0.0197(6) 0.3802(4) 0.8156(4) 0.064(2) Uani 0.670(3) 1 d D U P A 1
H15A_21 H -0.079031 0.365381 0.798120 0.076 Uiso 0.670(3) 1 calc R U P A 1
H15B_21 H -0.019622 0.415314 0.803358 0.076 Uiso 0.670(3) 1 calc R U P A 1
P1_22 P 0.0980(5) 0.3714(3) 0.7295(3) 0.0449(6) Uani 0.330(3) 1 d D U P A 2
N1_22 N 0.1646(7) 0.3317(4) 0.7080(5) 0.0523(14) Uani 0.330(3) 1 d D U P A 2
N2_22 N 0.1364(7) 0.4292(3) 0.7369(3) 0.0619(12) Uani 0.330(3) 1 d D U P A 2
N3_22 N 0.0005(6) 0.3773(4) 0.6836(4) 0.0633(13) Uani 0.330(3) 1 d D U P A 2
N4_22 N 0.0687(8) 0.3577(3) 0.7971(4) 0.0619(13) Uani 0.330(3) 1 d D U P A 2
C1_22 C 0.1994(12) 0.4425(4) 0.7896(5) 0.0663(19) Uani 0.330(3) 1 d D U P A 2
H1A_22 H 0.263783 0.432980 0.783440 0.080 Uiso 0.330(3) 1 calc R U P A 2
H1B_22 H 0.181749 0.424179 0.824616 0.080 Uiso 0.330(3) 1 calc R U P A 2
C2_22 C 0.1957(16) 0.4978(4) 0.8017(6) 0.0683(17) Uani 0.330(3) 1 d D U P A 2
H2A_22 H 0.133154 0.506573 0.812323 0.082 Uiso 0.330(3) 1 calc R U P A 2
H2B_22 H 0.241719 0.506156 0.835910 0.082 Uiso 0.330(3) 1 calc R U P A 2
C3_22 C 0.2164(14) 0.5275(4) 0.7474(7) 0.081(2) Uani 0.330(3) 1 d D U P A 2
H3A_22 H 0.281794 0.522250 0.739729 0.098 Uiso 0.330(3) 1 calc R U P A 2
H3B_22 H 0.207689 0.563124 0.754923 0.098 Uiso 0.330(3) 1 calc R U P A 2
C4_22 C 0.1511(16) 0.5114(4) 0.6933(6) 0.078(2) Uani 0.330(3) 1 d D U P A 2
H4A_22 H 0.086582 0.520897 0.699118 0.094 Uiso 0.330(3) 1 calc R U P A 2
H4B_22 H 0.168230 0.528698 0.657489 0.094 Uiso 0.330(3) 1 calc R U P A 2
C5_22 C 0.1550(14) 0.4559(4) 0.6832(4) 0.0634(16) Uani 0.330(3) 1 d D U P A 2
H5A_22 H 0.108390 0.446476 0.649697 0.076 Uiso 0.330(3) 1 calc DR U P A 2
H5B_22 H 0.217358 0.446702 0.672402 0.076 Uiso 0.330(3) 1 calc R U P A 2
C6_22 C -0.0072(8) 0.3495(7) 0.6279(5) 0.072(2) Uani 0.330(3) 1 d D U P A 2
H6A_22 H 0.031324 0.319333 0.633976 0.086 Uiso 0.330(3) 1 calc R U P A 2
H6B_22 H 0.018954 0.369627 0.597157 0.086 Uiso 0.330(3) 1 calc R U P A 2
C7_22 C -0.1053(9) 0.3344(7) 0.6042(8) 0.083(3) Uani 0.330(3) 1 d D U P A 2
H7A_22 H -0.124902 0.306377 0.628158 0.100 Uiso 0.330(3) 1 calc R U P A 2
H7B_22 H -0.105734 0.322946 0.562568 0.100 Uiso 0.330(3) 1 calc R U P A 2
C8_22 C -0.1749(9) 0.3763(8) 0.6063(7) 0.094(3) Uani 0.330(3) 1 d D U P A 2
H8A_22 H -0.164229 0.400837 0.575264 0.113 Uiso 0.330(3) 1 calc R U P A 2
H8B_22 H -0.238638 0.363114 0.596992 0.113 Uiso 0.330(3) 1 calc R U P A 2
C9_22 C -0.1679(8) 0.4020(8) 0.6666(8) 0.087(3) Uani 0.330(3) 1 d D U P A 2
H9A_22 H -0.205551 0.432610 0.662749 0.104 Uiso 0.330(3) 1 calc R U P A 2
H9B_22 H -0.194962 0.380288 0.695431 0.104 Uiso 0.330(3) 1 calc R U P A 2
C10_22 C -0.0692(9) 0.4151(5) 0.6912(8) 0.080(3) Uani 0.330(3) 1 d D U P A 2
H10A_22 H -0.051124 0.445771 0.671493 0.095 Uiso 0.330(3) 1 calc R U P A 2
H10B_22 H -0.068294 0.422285 0.734222 0.095 Uiso 0.330(3) 1 calc R U P A 2
C11_22 C 0.0752(17) 0.3066(3) 0.8180(5) 0.0653(19) Uani 0.330(3) 1 d D U P A 2
H11A_22 H 0.122723 0.289092 0.797532 0.078 Uiso 0.330(3) 1 calc R U P A 2
H11B_22 H 0.014741 0.289976 0.807131 0.078 Uiso 0.330(3) 1 calc R U P A 2
C12_22 C 0.1005(18) 0.3025(6) 0.8848(6) 0.072(3) Uani 0.330(3) 1 d D U P A 2
H12A_22 H 0.166263 0.312363 0.894875 0.087 Uiso 0.330(3) 1 calc R U P A 2
H12B_22 H 0.094334 0.267680 0.897157 0.087 Uiso 0.330(3) 1 calc R U P A 2
C13_22 C 0.0386(16) 0.3348(6) 0.9192(5) 0.063(3) Uani 0.330(3) 1 d D U P A 2
H13A_22 H -0.024636 0.320434 0.916295 0.075 Uiso 0.330(3) 1 calc R U P A 2
H13B_22 H 0.063666 0.335316 0.961777 0.075 Uiso 0.330(3) 1 calc R U P A 2
C14_22 C 0.0324(17) 0.3875(5) 0.8956(5) 0.065(2) Uani 0.330(3) 1 d D U P A 2
H14A_22 H -0.015821 0.405500 0.914938 0.078 Uiso 0.330(3) 1 calc R U P A 2
H14B_22 H 0.092659 0.404278 0.906720 0.078 Uiso 0.330(3) 1 calc R U P A 2
C15_22 C 0.0090(12) 0.3901(6) 0.8285(5) 0.064(2) Uani 0.330(3) 1 d D U P A 2
H15A_22 H -0.056804 0.380479 0.818081 0.076 Uiso 0.330(3) 1 calc R U P A 2
H15B_22 H 0.016297 0.424510 0.815084 0.076 Uiso 0.330(3) 1 calc R U P A 2
P1_24 P 0.3328(5) 0.3909(3) 0.5676(3) 0.0358(5) Uani 0.330(3) 1 d D U P A 2
N1_24 N 0.2920(8) 0.3598(4) 0.6166(4) 0.0457(14) Uani 0.330(3) 1 d D U P A 2
N2_24 N 0.4140(6) 0.4328(3) 0.5895(4) 0.0461(11) Uani 0.330(3) 1 d D U P A 2
N3_24 N 0.3852(7) 0.3562(3) 0.5203(4) 0.0540(14) Uani 0.330(3) 1 d D U P A 2
N4_24 N 0.2503(5) 0.4238(4) 0.5285(4) 0.0550(13) Uani 0.330(3) 1 d D U P A 2
C1_24 C 0.3844(7) 0.4793(4) 0.6146(9) 0.0483(18) Uani 0.330(3) 1 d D U P A 2
H1A_24 H 0.373997 0.474195 0.656800 0.058 Uiso 0.330(3) 1 calc R U P A 2
H1B_24 H 0.324909 0.490105 0.592584 0.058 Uiso 0.330(3) 1 calc R U P A 2
C2_24 C 0.4577(9) 0.5193(4) 0.6108(10) 0.053(2) Uani 0.330(3) 1 d D U P A 2
H2A_24 H 0.437886 0.549706 0.630145 0.063 Uiso 0.330(3) 1 calc R U P A 2
H2B_24 H 0.463147 0.526890 0.568464 0.063 Uiso 0.330(3) 1 calc R U P A 2
C3_24 C 0.5521(9) 0.5030(5) 0.6411(8) 0.056(2) Uani 0.330(3) 1 d D U P A 2
H3A_24 H 0.549220 0.499506 0.684513 0.068 Uiso 0.330(3) 1 calc R U P A 2
H3B_24 H 0.599739 0.528117 0.634784 0.068 Uiso 0.330(3) 1 calc R U P A 2
C4_24 C 0.5787(7) 0.4537(5) 0.6150(10) 0.055(2) Uani 0.330(3) 1 d D U P A 2
H4A_24 H 0.589669 0.458566 0.572874 0.066 Uiso 0.330(3) 1 calc R U P A 2
H4B_24 H 0.637385 0.441851 0.637046 0.066 Uiso 0.330(3) 1 calc R U P A 2
C5_24 C 0.5033(7) 0.4149(4) 0.6183(8) 0.0512(18) Uani 0.330(3) 1 d D U P A 2
H5A_24 H 0.520993 0.384323 0.598407 0.061 Uiso 0.330(3) 1 calc DR U P A 2
H5B_24 H 0.497282 0.407017 0.660556 0.061 Uiso 0.330(3) 1 calc R U P A 2
C6_24 C 0.3432(12) 0.3084(3) 0.5036(6) 0.070(2) Uani 0.330(3) 1 d D U P A 2
H6A_24 H 0.287554 0.303942 0.525045 0.084 Uiso 0.330(3) 1 calc R U P A 2
H6B_24 H 0.388102 0.282089 0.517278 0.084 Uiso 0.330(3) 1 calc R U P A 2
C7_24 C 0.3147(14) 0.3016(7) 0.4375(6) 0.074(2) Uani 0.330(3) 1 d D U P A 2
H7A_24 H 0.257280 0.320740 0.425932 0.089 Uiso 0.330(3) 1 calc R U P A 2
H7B_24 H 0.300628 0.266379 0.429398 0.089 Uiso 0.330(3) 1 calc R U P A 2
C8_24 C 0.3900(17) 0.3182(7) 0.3996(6) 0.073(3) Uani 0.330(3) 1 d D U P A 2
H8A_24 H 0.441684 0.294127 0.404080 0.088 Uiso 0.330(3) 1 calc R U P A 2
H8B_24 H 0.363946 0.318448 0.357216 0.088 Uiso 0.330(3) 1 calc R U P A 2
C9_24 C 0.4281(16) 0.3693(6) 0.4165(6) 0.080(3) Uani 0.330(3) 1 d D U P A 2
H9A_24 H 0.484443 0.375061 0.396150 0.096 Uiso 0.330(3) 1 calc R U P A 2
H9B_24 H 0.381233 0.394269 0.401784 0.096 Uiso 0.330(3) 1 calc R U P A 2
C10_24 C 0.4527(9) 0.3764(5) 0.4829(6) 0.069(3) Uani 0.330(3) 1 d D U P A 2
H10A_24 H 0.513819 0.360782 0.494685 0.083 Uiso 0.330(3) 1 calc R U P A 2
H10B_24 H 0.459482 0.412153 0.491102 0.083 Uiso 0.330(3) 1 calc R U P A 2
C11_24 C 0.1622(7) 0.4335(7) 0.5525(5) 0.068(2) Uani 0.330(3) 1 d D U P A 2
H11A_24 H 0.164626 0.466672 0.570883 0.082 Uiso 0.330(3) 1 calc DR U P A 2
H11B_24 H 0.154163 0.409128 0.584263 0.082 Uiso 0.330(3) 1 calc DR U P A 2
C12_24 C 0.0787(6) 0.4308(9) 0.5058(8) 0.076(2) Uani 0.330(3) 1 d D U P A 2
H12A_24 H 0.022901 0.442933 0.523087 0.091 Uiso 0.330(3) 1 calc R U P A 2
H12B_24 H 0.067398 0.395956 0.493872 0.091 Uiso 0.330(3) 1 calc R U P A 2
C13_24 C 0.0930(8) 0.4613(9) 0.4508(7) 0.079(2) Uani 0.330(3) 1 d D U P A 2
H13A_24 H 0.041914 0.454234 0.419041 0.094 Uiso 0.330(3) 1 calc R U P A 2
H13B_24 H 0.090109 0.496756 0.460825 0.094 Uiso 0.330(3) 1 calc R U P A 2
C14_24 C 0.1858(9) 0.4504(9) 0.4274(5) 0.079(2) Uani 0.330(3) 1 d D U P A 2
H14A_24 H 0.183105 0.417202 0.409080 0.094 Uiso 0.330(3) 1 calc R U P A 2
H14B_24 H 0.196018 0.474640 0.396021 0.094 Uiso 0.330(3) 1 calc R U P A 2
C15_24 C 0.2675(7) 0.4524(6) 0.4758(6) 0.067(2) Uani 0.330(3) 1 d D U P A 2
H15A_24 H 0.323671 0.439449 0.459685 0.081 Uiso 0.330(3) 1 calc R U P A 2
H15B_24 H 0.279686 0.487202 0.487509 0.081 Uiso 0.330(3) 1 calc R U P A 2
P1_25 P 0.3320(3) 0.39076(15) 0.56460(17) 0.0358(5) Uani 0.670(3) 1 d D U P A 1
N1_25 N 0.3010(5) 0.3555(3) 0.6132(3) 0.0457(14) Uani 0.670(3) 1 d D U P A 1
N2_25 N 0.4209(3) 0.4289(2) 0.5844(3) 0.0461(11) Uani 0.670(3) 1 d D U P A 1
N3_25 N 0.3675(5) 0.3606(2) 0.5071(2) 0.0540(14) Uani 0.670(3) 1 d D U P A 1
N4_25 N 0.2464(3) 0.4287(2) 0.5391(3) 0.0550(13) Uani 0.670(3) 1 d D U P A 1
C1_25 C 0.4079(5) 0.4676(3) 0.6281(4) 0.0483(18) Uani 0.670(3) 1 d D U P A 1
H1A_25 H 0.414089 0.453184 0.668577 0.058 Uiso 0.670(3) 1 calc R U P A 1
H1B_25 H 0.344446 0.481528 0.619984 0.058 Uiso 0.670(3) 1 calc R U P A 1
C2_25 C 0.4793(5) 0.5086(3) 0.6252(5) 0.053(2) Uani 0.670(3) 1 d D U P A 1
H2A_25 H 0.471523 0.533238 0.656610 0.063 Uiso 0.670(3) 1 calc R U P A 1
H2B_25 H 0.468578 0.525364 0.586116 0.063 Uiso 0.670(3) 1 calc R U P A 1
C3_25 C 0.5783(5) 0.4884(3) 0.6337(5) 0.056(2) Uani 0.670(3) 1 d D U P A 1
H3A_25 H 0.592337 0.475442 0.674684 0.068 Uiso 0.670(3) 1 calc R U P A 1
H3B_25 H 0.623082 0.515074 0.627813 0.068 Uiso 0.670(3) 1 calc R U P A 1
C4_25 C 0.5878(5) 0.4472(3) 0.5887(5) 0.055(2) Uani 0.670(3) 1 d D U P A 1
H4A_25 H 0.581860 0.461300 0.548055 0.066 Uiso 0.670(3) 1 calc R U P A 1
H4B_25 H 0.650411 0.432230 0.596477 0.066 Uiso 0.670(3) 1 calc R U P A 1
C5_25 C 0.5144(3) 0.4073(3) 0.5920(5) 0.0512(18) Uani 0.670(3) 1 d D U P A 1
H5A_25 H 0.520086 0.382455 0.560425 0.061 Uiso 0.670(3) 1 calc R U P A 1
H5B_25 H 0.524560 0.390378 0.631044 0.061 Uiso 0.670(3) 1 calc R U P A 1
C6_25 C 0.3521(9) 0.3074(2) 0.5034(3) 0.070(2) Uani 0.670(3) 1 d D U P A 1
H6A_25 H 0.306388 0.298427 0.531222 0.084 Uiso 0.670(3) 1 calc R U P A 1
H6B_25 H 0.411291 0.290604 0.517261 0.084 Uiso 0.670(3) 1 calc R U P A 1
C7_25 C 0.3175(11) 0.2880(4) 0.4421(4) 0.074(2) Uani 0.670(3) 1 d D U P A 1
H7A_25 H 0.250467 0.295804 0.433392 0.089 Uiso 0.670(3) 1 calc R U P A 1
H7B_25 H 0.324269 0.251710 0.441895 0.089 Uiso 0.670(3) 1 calc R U P A 1
C8_25 C 0.3699(11) 0.3099(3) 0.3933(4) 0.073(3) Uani 0.670(3) 1 d D U P A 1
H8A_25 H 0.433231 0.295641 0.396457 0.088 Uiso 0.670(3) 1 calc R U P A 1
H8B_25 H 0.337618 0.300537 0.354009 0.088 Uiso 0.670(3) 1 calc R U P A 1
C9_25 C 0.3774(11) 0.3659(3) 0.3968(3) 0.080(3) Uani 0.670(3) 1 d D U P A 1
H9A_25 H 0.421964 0.377119 0.369299 0.096 Uiso 0.670(3) 1 calc R U P A 1
H9B_25 H 0.315937 0.380358 0.382958 0.096 Uiso 0.670(3) 1 calc R U P A 1
C10_25 C 0.4087(8) 0.3851(3) 0.4587(3) 0.069(3) Uani 0.670(3) 1 d D U P A 1
H10A_25 H 0.477218 0.381754 0.466061 0.083 Uiso 0.670(3) 1 calc R U P A 1
H10B_25 H 0.393904 0.420697 0.459929 0.083 Uiso 0.670(3) 1 calc R U P A 1
C11_25 C 0.1499(4) 0.4167(4) 0.5468(4) 0.068(2) Uani 0.670(3) 1 d D U P A 1
H11A_25 H 0.128207 0.439131 0.577064 0.082 Uiso 0.670(3) 1 calc R U P A 1
H11B_25 H 0.147078 0.382611 0.562072 0.082 Uiso 0.670(3) 1 calc R U P A 1
C12_25 C 0.0846(6) 0.4211(4) 0.4897(5) 0.076(2) Uani 0.670(3) 1 d D U P A 1
H12A_25 H 0.019565 0.418305 0.499159 0.091 Uiso 0.670(3) 1 calc R U P A 1
H12B_25 H 0.096609 0.393614 0.462766 0.091 Uiso 0.670(3) 1 calc R U P A 1
C13_25 C 0.0969(5) 0.4700(5) 0.4581(6) 0.079(2) Uani 0.670(3) 1 d D U P A 1
H13A_25 H 0.060951 0.469006 0.418173 0.094 Uiso 0.670(3) 1 calc R U P A 1
H13B_25 H 0.071355 0.496939 0.480998 0.094 Uiso 0.670(3) 1 calc R U P A 1
C14_25 C 0.1984(6) 0.4809(5) 0.4511(5) 0.079(2) Uani 0.670(3) 1 d D U P A 1
H14A_25 H 0.219541 0.458438 0.420801 0.094 Uiso 0.670(3) 1 calc R U P A 1
H14B_25 H 0.203498 0.515115 0.436480 0.094 Uiso 0.670(3) 1 calc R U P A 1
C15_25 C 0.2620(5) 0.4750(3) 0.5088(4) 0.067(2) Uani 0.670(3) 1 d D U P A 1
H15A_25 H 0.327507 0.476444 0.500004 0.081 Uiso 0.670(3) 1 calc R U P A 1
H15B_25 H 0.251551 0.502868 0.535689 0.081 Uiso 0.670(3) 1 calc R U P A 1
P1_23 P 0.5254(6) 0.2573(3) 0.7019(3) 0.0448(7) Uani 0.330(3) 1 d D U P A 2
N1_23 N 0.4288(6) 0.2776(5) 0.6756(5) 0.0536(15) Uani 0.330(3) 1 d D U P A 2
N2_23 N 0.5910(6) 0.2925(3) 0.7502(4) 0.0636(13) Uani 0.330(3) 1 d D U P A 2
N3_23 N 0.5170(9) 0.2050(3) 0.7395(4) 0.0672(13) Uani 0.330(3) 1 d D U P A 2
N4_23 N 0.5936(8) 0.2470(4) 0.6482(4) 0.0741(16) Uani 0.330(3) 1 d D U P A 2
C1_23 C 0.6883(7) 0.2791(5) 0.7666(7) 0.0629(16) Uani 0.330(3) 1 d D . P A 2
H1A_23 H 0.726450 0.291299 0.735888 0.076 Uiso 0.330(3) 1 calc R U P A 2
H1B_23 H 0.694064 0.242683 0.768326 0.076 Uiso 0.330(3) 1 calc R U P A 2
C2_23 C 0.7244(11) 0.3009(5) 0.8270(7) 0.0692(17) Uani 0.330(3) 1 d D . P A 2
H2A_23 H 0.691017 0.285693 0.858375 0.083 Uiso 0.330(3) 1 calc R U P A 2
H2B_23 H 0.791396 0.293161 0.835876 0.083 Uiso 0.330(3) 1 calc R U P A 2
C3_23 C 0.7109(11) 0.3566(5) 0.8277(7) 0.0693(19) Uani 0.330(3) 1 d D U P A 2
H3A_23 H 0.750766 0.372463 0.800232 0.083 Uiso 0.330(3) 1 calc R U P A 2
H3B_23 H 0.729207 0.369513 0.868361 0.083 Uiso 0.330(3) 1 calc R U P A 2
C4_23 C 0.6091(11) 0.3688(5) 0.8086(8) 0.0698(18) Uani 0.330(3) 1 d D . P A 2
H4A_23 H 0.570581 0.356735 0.839262 0.084 Uiso 0.330(3) 1 calc R U P A 2
H4B_23 H 0.601592 0.405096 0.805844 0.084 Uiso 0.330(3) 1 calc R U P A 2
C5_23 C 0.5746(11) 0.3457(3) 0.7487(7) 0.0641(16) Uani 0.330(3) 1 d D U P A 2
H5A_23 H 0.507290 0.352281 0.739325 0.077 Uiso 0.330(3) 1 calc R U P A 2
H5B_23 H 0.607614 0.360786 0.717026 0.077 Uiso 0.330(3) 1 calc R U P A 2
C6_23 C 0.4913(14) 0.1602(4) 0.7058(6) 0.078(2) Uani 0.330(3) 1 d D U P A 2
H6A_23 H 0.503114 0.165574 0.663923 0.094 Uiso 0.330(3) 1 calc R U P A 2
H6B_23 H 0.423693 0.154789 0.706108 0.094 Uiso 0.330(3) 1 calc R U P A 2
C7_23 C 0.542(2) 0.1139(4) 0.7285(7) 0.083(2) Uani 0.330(3) 1 d D . P A 2
H7A_23 H 0.605903 0.114402 0.716433 0.100 Uiso 0.330(3) 1 calc R U P A 2
H7B_23 H 0.509618 0.084773 0.709698 0.100 Uiso 0.330(3) 1 calc R U P A 2
C8_23 C 0.548(2) 0.1088(4) 0.7960(7) 0.086(3) Uani 0.330(3) 1 d D U P A 2
H8A_23 H 0.485220 0.100335 0.807126 0.103 Uiso 0.330(3) 1 calc R U P A 2
H8B_23 H 0.590169 0.081256 0.808817 0.103 Uiso 0.330(3) 1 calc R U P A 2
C9_23 C 0.5819(19) 0.1555(5) 0.8287(7) 0.081(2) Uani 0.330(3) 1 d D U P A 2
H9A_23 H 0.572364 0.152108 0.871316 0.097 Uiso 0.330(3) 1 calc R U P A 2
H9B_23 H 0.649558 0.158913 0.826373 0.097 Uiso 0.330(3) 1 calc R U P A 2
C10_23 C 0.5335(16) 0.2020(4) 0.8043(4) 0.076(2) Uani 0.330(3) 1 d D . P A 2
H10A_23 H 0.472867 0.204569 0.820707 0.091 Uiso 0.330(3) 1 calc R U P A 2
H10B_23 H 0.571451 0.230743 0.819038 0.091 Uiso 0.330(3) 1 calc R U P A 2
C11_23 C 0.5964(14) 0.2828(5) 0.5999(5) 0.079(2) Uani 0.330(3) 1 d D U P A 2
H11A_23 H 0.649530 0.305448 0.609953 0.095 Uiso 0.330(3) 1 calc R U P A 2
H11B_23 H 0.538698 0.302733 0.596749 0.095 Uiso 0.330(3) 1 calc R U P A 2
C12_23 C 0.6059(15) 0.2589(8) 0.5402(4) 0.086(3) Uani 0.330(3) 1 d D U P A 2
H12A_23 H 0.617660 0.284783 0.510932 0.103 Uiso 0.330(3) 1 calc R U P A 2
H12B_23 H 0.546726 0.242307 0.525690 0.103 Uiso 0.330(3) 1 calc R U P A 2
C13_23 C 0.6848(15) 0.2214(7) 0.5441(6) 0.091(3) Uani 0.330(3) 1 d D U P A 2
H13A_23 H 0.682036 0.202907 0.506132 0.109 Uiso 0.330(3) 1 calc R U P A 2
H13B_23 H 0.745062 0.239027 0.549693 0.109 Uiso 0.330(3) 1 calc R U P A 2
C14_23 C 0.6799(16) 0.1851(6) 0.5952(7) 0.088(3) Uani 0.330(3) 1 d D . P A 2
H14A_23 H 0.626925 0.162415 0.585052 0.106 Uiso 0.330(3) 1 calc R U P A 2
H14B_23 H 0.737548 0.165149 0.599801 0.106 Uiso 0.330(3) 1 calc R U P A 2
C15_23 C 0.6683(11) 0.2103(7) 0.6540(5) 0.081(2) Uani 0.330(3) 1 d D . P A 2
H15A_23 H 0.654547 0.185140 0.683559 0.098 Uiso 0.330(3) 1 calc R U P A 2
H15B_23 H 0.727464 0.226679 0.669065 0.098 Uiso 0.330(3) 1 calc R U P A 2
P1_26 P 0.5336(3) 0.26264(16) 0.70671(17) 0.0448(7) Uani 0.670(3) 1 d D U P A 1
N1_26 N 0.4343(4) 0.2815(3) 0.6837(3) 0.0536(15) Uani 0.670(3) 1 d D U P A 1
N2_26 N 0.5976(5) 0.2963(2) 0.7573(2) 0.0636(13) Uani 0.670(3) 1 d D U P A 1
N3_26 N 0.5316(4) 0.20765(19) 0.7394(3) 0.0672(13) Uani 0.670(3) 1 d D U P A 1
N4_26 N 0.6000(4) 0.2581(3) 0.6511(2) 0.0741(16) Uani 0.670(3) 1 d D U P A 1
C1_26 C 0.6362(7) 0.3432(3) 0.7400(3) 0.0629(16) Uani 0.670(3) 1 d D U P A 1
H1A_26 H 0.589319 0.369590 0.742161 0.076 Uiso 0.670(3) 1 calc R U P A 1
H1B_26 H 0.651249 0.341117 0.698370 0.076 Uiso 0.670(3) 1 calc R U P A 1
C2_26 C 0.7239(6) 0.3562(4) 0.7809(3) 0.0692(17) Uani 0.670(3) 1 d D . P A 1
H2A_26 H 0.773357 0.331922 0.775046 0.083 Uiso 0.670(3) 1 calc R U P A 1
H2B_26 H 0.746213 0.389169 0.770188 0.083 Uiso 0.670(3) 1 calc R U P A 1
C3_26 C 0.7057(7) 0.3561(4) 0.8461(3) 0.0693(19) Uani 0.670(3) 1 d D U P A 1
H3A_26 H 0.662688 0.383325 0.853381 0.083 Uiso 0.670(3) 1 calc R U P A 1
H3B_26 H 0.764771 0.361355 0.871836 0.083 Uiso 0.670(3) 1 calc R U P A 1
C4_26 C 0.6630(7) 0.3069(4) 0.8613(3) 0.0698(18) Uani 0.670(3) 1 d D . P A 1
H4A_26 H 0.646310 0.308134 0.902640 0.084 Uiso 0.670(3) 1 calc R U P A 1
H4B_26 H 0.709662 0.280426 0.859146 0.084 Uiso 0.670(3) 1 calc R U P A 1
C5_26 C 0.5764(6) 0.2947(4) 0.8190(2) 0.0641(16) Uani 0.670(3) 1 d D . P A 1
H5A_26 H 0.553660 0.261461 0.828174 0.077 Uiso 0.670(3) 1 calc R U P A 1
H5B_26 H 0.526651 0.318812 0.824656 0.077 Uiso 0.670(3) 1 calc R U P A 1
C6_26 C 0.4496(6) 0.1767(3) 0.7249(5) 0.078(2) Uani 0.670(3) 1 d D U P A 1
H6A_26 H 0.458551 0.157101 0.688944 0.094 Uiso 0.670(3) 1 calc R U P A 1
H6B_26 H 0.395083 0.198392 0.714722 0.094 Uiso 0.670(3) 1 calc R U P A 1
C7_26 C 0.4278(7) 0.1417(4) 0.7739(5) 0.083(2) Uani 0.670(3) 1 d D . P A 1
H7A_26 H 0.381345 0.117200 0.757121 0.100 Uiso 0.670(3) 1 calc R U P A 1
H7B_26 H 0.399974 0.160560 0.805022 0.100 Uiso 0.670(3) 1 calc R U P A 1
C8_26 C 0.5138(8) 0.1146(4) 0.8022(7) 0.126(8) Uani 0.670(3) 1 d D U P A 1
H8A_26 H 0.532941 0.089909 0.773670 0.151 Uiso 0.670(3) 1 calc R U P A 1
H8B_26 H 0.497861 0.096785 0.837964 0.151 Uiso 0.670(3) 1 calc R U P A 1
C9_26 C 0.5953(8) 0.1491(4) 0.8201(5) 0.081(2) Uani 0.670(3) 1 d D U P A 1
H9A_26 H 0.582441 0.167829 0.855961 0.097 Uiso 0.670(3) 1 calc R U P A 1
H9B_26 H 0.651857 0.129043 0.830922 0.097 Uiso 0.670(3) 1 calc R U P A 1
C10_26 C 0.6143(5) 0.1853(3) 0.7716(5) 0.076(2) Uani 0.670(3) 1 d D . P A 1
H10A_26 H 0.654727 0.211899 0.789843 0.091 Uiso 0.670(3) 1 calc R U P A 1
H10B_26 H 0.649307 0.167906 0.742567 0.091 Uiso 0.670(3) 1 calc R U P A 1
C11_26 C 0.5634(7) 0.2725(4) 0.5907(2) 0.079(2) Uani 0.670(3) 1 d D U P A 1
H11A_26 H 0.587914 0.305544 0.582069 0.095 Uiso 0.670(3) 1 calc R U P A 1
H11B_26 H 0.494818 0.275083 0.588513 0.095 Uiso 0.670(3) 1 calc R U P A 1
C12_26 C 0.5885(7) 0.2366(6) 0.5435(3) 0.086(3) Uani 0.670(3) 1 d D U P A 1
H12A_26 H 0.571369 0.251100 0.503567 0.103 Uiso 0.670(3) 1 calc R U P A 1
H12B_26 H 0.552171 0.205857 0.546137 0.103 Uiso 0.670(3) 1 calc R U P A 1
C13_26 C 0.6919(8) 0.2243(6) 0.5507(3) 0.091(3) Uani 0.670(3) 1 d D U P A 1
H13A_26 H 0.703478 0.196853 0.523490 0.109 Uiso 0.670(3) 1 calc R U P A 1
H13B_26 H 0.727413 0.253308 0.539187 0.109 Uiso 0.670(3) 1 calc R U P A 1
C14_26 C 0.7269(9) 0.2096(6) 0.6143(4) 0.088(3) Uani 0.670(3) 1 d D . P A 1
H14A_26 H 0.701941 0.176576 0.622669 0.106 Uiso 0.670(3) 1 calc R U P A 1
H14B_26 H 0.795609 0.207065 0.618063 0.106 Uiso 0.670(3) 1 calc R U P A 1
C15_26 C 0.6989(4) 0.2459(5) 0.6604(3) 0.081(2) Uani 0.670(3) 1 d D . P A 1
H15A_26 H 0.713422 0.231578 0.700659 0.098 Uiso 0.670(3) 1 calc R U P A 1
H15B_26 H 0.735842 0.276495 0.658485 0.098 Uiso 0.670(3) 1 calc R U P A 1
P1_1 P 0.16459(13) 0.20575(7) 0.61453(8) 0.0363(5) Uani 1 1 d D . . . .
N1_1 N 0.2316(3) 0.24874(17) 0.6352(2) 0.0390(15) Uani 1 1 d D . . . .
N2_1 N 0.1029(3) 0.18001(15) 0.66472(17) 0.0414(15) Uani 1 1 d D . . . .
N3_1 N 0.0819(3) 0.22295(16) 0.56079(17) 0.0488(18) Uani 1 1 d D . . . .
N4_1 N 0.2216(3) 0.15837(13) 0.5891(2) 0.0510(18) Uani 1 1 d D . . . .
C1_1 C 0.1531(4) 0.1508(3) 0.7127(3) 0.067(3) Uani 1 1 d D . . . .
H1A_1 H 0.183137 0.173223 0.743664 0.080 Uiso 1 1 calc R U . . .
H1B_1 H 0.202404 0.131276 0.696521 0.080 Uiso 1 1 calc R U . . .
C2_1 C 0.0869(5) 0.1163(3) 0.7406(4) 0.087(4) Uani 1 1 d D . . . .
H2A_1 H 0.121434 0.098233 0.774104 0.105 Uiso 1 1 calc R U . . .
H2B_1 H 0.061705 0.091725 0.710556 0.105 Uiso 1 1 calc R U . . .
C3_1 C 0.0066(5) 0.1446(3) 0.7632(3) 0.084(4) Uani 1 1 d D . . . .
H3A_1 H -0.038508 0.121168 0.777505 0.101 Uiso 1 1 calc R U . . .
H3B_1 H 0.030562 0.166038 0.796917 0.101 Uiso 1 1 calc R U . . .
C4_1 C -0.0413(4) 0.1759(3) 0.7128(4) 0.066(3) Uani 1 1 d D . . . .
H4A_1 H -0.072380 0.154001 0.681723 0.080 Uiso 1 1 calc R U . . .
H4B_1 H -0.089678 0.196498 0.728494 0.080 Uiso 1 1 calc R U . . .
C5_1 C 0.0270(4) 0.2092(2) 0.6850(3) 0.055(2) Uani 1 1 d D . . . .
H5A_1 H -0.005937 0.227197 0.650800 0.066 Uiso 1 1 calc R U . . .
H5B_1 H 0.052899 0.233849 0.714686 0.066 Uiso 1 1 calc R U . . .
C6_1 C 0.1084(5) 0.2613(3) 0.5199(4) 0.112(6) Uani 1 1 d D . . . .
H6A_1 H 0.150681 0.246527 0.493129 0.135 Uiso 1 1 calc R U . . .
H6B_1 H 0.143741 0.287210 0.543588 0.135 Uiso 1 1 calc R U . . .
C7_1 C 0.0284(6) 0.2855(3) 0.4820(4) 0.102(5) Uani 1 1 d D . . . .
H7A_1 H 0.053203 0.304998 0.450200 0.123 Uiso 1 1 calc R U . . .
H7B_1 H -0.003471 0.308599 0.507090 0.123 Uiso 1 1 calc R U . . .
C8_1 C -0.0421(6) 0.2484(3) 0.4537(3) 0.073(3) Uani 1 1 d D . . . .
H8A_1 H -0.014752 0.230696 0.421415 0.088 Uiso 1 1 calc R U . . .
H8B_1 H -0.097821 0.266319 0.435529 0.088 Uiso 1 1 calc R U . . .
C9_1 C -0.0717(5) 0.2110(4) 0.4983(4) 0.115(6) Uani 1 1 d D . . . .
H9A_1 H -0.113617 0.227387 0.524018 0.138 Uiso 1 1 calc R U . . .
H9B_1 H -0.107387 0.184327 0.476251 0.138 Uiso 1 1 calc R U . . .
C10_1 C 0.0088(5) 0.1883(3) 0.5374(4) 0.091(4) Uani 1 1 d D . . . .
H10A_1 H -0.016049 0.171771 0.571435 0.109 Uiso 1 1 calc R U . . .
H10B_1 H 0.037310 0.162508 0.514129 0.109 Uiso 1 1 calc R U . . .
C11_1 C 0.3198(3) 0.1631(3) 0.5801(4) 0.088(4) Uani 1 1 d D . . . .
H11A_1 H 0.357824 0.145318 0.612472 0.106 Uiso 1 1 calc R U . . .
H11B_1 H 0.337560 0.198362 0.582863 0.106 Uiso 1 1 calc R U . . .
C12_1 C 0.3419(7) 0.1429(3) 0.5205(4) 0.110(5) Uani 1 1 d D . . . .
H12A_1 H 0.410254 0.142064 0.519747 0.132 Uiso 1 1 calc R U . . .
H12B_1 H 0.315497 0.165204 0.488262 0.132 Uiso 1 1 calc R U . . .
C13_1 C 0.3026(6) 0.0912(3) 0.5091(4) 0.080(3) Uani 1 1 d D . . . .
H13A_1 H 0.309838 0.081489 0.467595 0.096 Uiso 1 1 calc R U . . .
H13B_1 H 0.338618 0.067637 0.536038 0.096 Uiso 1 1 calc R U . . .
C14_1 C 0.2002(6) 0.0880(4) 0.5190(5) 0.122(6) Uani 1 1 d D . . . .
H14A_1 H 0.162724 0.105875 0.486492 0.146 Uiso 1 1 calc R U . . .
H14B_1 H 0.180609 0.053015 0.517096 0.146 Uiso 1 1 calc R U . . .
C15_1 C 0.1803(6) 0.10957(18) 0.5785(4) 0.103(5) Uani 1 1 d D . . . .
H15A_1 H 0.112151 0.111953 0.579429 0.123 Uiso 1 1 calc R U . . .
H15B_1 H 0.205179 0.087078 0.610931 0.123 Uiso 1 1 calc R U . . .

loop_
_atom_site_aniso_label
_atom_site_aniso_U_11
_atom_site_aniso_U_22
_atom_site_aniso_U_33
_atom_site_aniso_U_23
_atom_site_aniso_U_13
_atom_site_aniso_U_12
U1A 0.0310(3) 0.0337(8) 0.0223(4) -0.0002(5) 0.0015(2) -0.0048(5)
S1 0.0571(15) 0.0571(16) 0.0388(13) 0.0043(11) 0.0074(10) -0.0007(11)
S2 0.0571(15) 0.0571(16) 0.0388(13) 0.0043(11) 0.0074(10) -0.0007(11)
S3 0.054(2) 0.0463(19) 0.0392(18) -0.0065(14) 0.0008(15) -0.0119(16)
U1B 0.0310(3) 0.0337(8) 0.0223(4) -0.0002(5) 0.0015(2) -0.0048(5)
S4 0.0571(15) 0.0571(16) 0.0388(13) 0.0043(11) 0.0074(10) -0.0007(11)
S5 0.0571(15) 0.0571(16) 0.0388(13) 0.0043(11) 0.0074(10) -0.0007(11)
P1_21 0.0463(13) 0.0364(12) 0.0545(13) 0.0034(9) 0.0170(10) -0.0013(9)
N1_21 0.051(2) 0.0563(17) 0.048(3) 0.002(2) 0.003(2) -0.0064(19)
N2_21 0.0634(17) 0.0594(13) 0.0637(15) 0.0023(9) 0.0107(10) 0.0007(10)
N3_21 0.0551(18) 0.063(3) 0.072(2) 0.011(2) 0.0102(17) -0.0006(16)
N4_21 0.062(3) 0.060(2) 0.0657(18) 0.0028(18) 0.0160(17) 0.003(2)
C1_21 0.072(3) 0.0654(19) 0.067(2) 0.0007(14) 0.0066(16) -0.0031(16)
C2_21 0.125(15) 0.067(5) 0.078(7) -0.009(5) 0.037(9) -0.011(7)
C3_21 0.111(6) 0.066(2) 0.068(3) -0.0010(16) 0.011(2) -0.015(3)
C4_21 0.107(5) 0.0604(17) 0.067(2) 0.0028(16) 0.007(2) -0.0037(15)
C5_21 0.065(2) 0.0609(18) 0.0647(17) 0.0029(11) 0.0091(11) -0.0040(12)
C6_21 0.068(3) 0.072(4) 0.076(3) 0.005(3) 0.006(2) 0.001(3)
C7_21 0.066(3) 0.087(5) 0.096(5) -0.019(5) 0.007(3) 0.004(3)
C8_21 0.074(3) 0.102(6) 0.105(5) -0.024(5) 0.000(4) 0.017(3)
C9_21 0.063(2) 0.093(6) 0.102(5) -0.019(5) 0.003(3) 0.017(3)
C10_21 0.064(3) 0.082(4) 0.091(5) -0.001(4) 0.002(3) 0.013(3)
C11_21 0.080(5) 0.061(2) 0.058(3) 0.002(2) 0.022(3) 0.006(2)
C12_21 0.083(7) 0.080(4) 0.058(3) 0.004(2) 0.023(3) 0.018(4)
C13_21 0.061(7) 0.073(4) 0.057(3) -0.003(3) 0.014(4) 0.004(4)
C14_21 0.054(7) 0.074(4) 0.068(2) 0.001(2) 0.019(3) 0.005(4)
C15_21 0.063(6) 0.061(3) 0.069(2) 0.001(3) 0.017(3) 0.002(4)
P1_22 0.0463(13) 0.0364(12) 0.0545(13) 0.0034(9) 0.0170(10) -0.0013(9)
N1_22 0.051(2) 0.0563(17) 0.048(3) 0.002(2) 0.003(2) -0.0064(19)
N2_22 0.0634(17) 0.0594(13) 0.0637(15) 0.0023(9) 0.0107(10) 0.0007(10)
N3_22 0.0551(18) 0.063(3) 0.072(2) 0.011(2) 0.0102(17) -0.0006(16)
N4_22 0.062(3) 0.060(2) 0.0657(18) 0.0028(18) 0.0160(17) 0.003(2)
C1_22 0.069(3) 0.0654(19) 0.0647(18) 0.0015(15) 0.009(2) -0.0034(17)
C2_22 0.072(3) 0.0654(19) 0.067(2) 0.0007(14) 0.0066(16) -0.0031(16)
C3_22 0.111(6) 0.066(2) 0.068(3) -0.0010(16) 0.011(2) -0.015(3)
C4_22 0.107(5) 0.0604(17) 0.067(2) 0.0028(16) 0.007(2) -0.0037(15)
C5_22 0.065(2) 0.0609(18) 0.0647(17) 0.0029(11) 0.0091(11) -0.0040(12)
C6_22 0.068(3) 0.072(4) 0.076(3) 0.005(3) 0.006(2) 0.001(3)
C7_22 0.066(3) 0.087(5) 0.096(5) -0.019(5) 0.007(3) 0.004(3)
C8_22 0.074(3) 0.102(6) 0.105(5) -0.024(5) 0.000(4) 0.017(3)
C9_22 0.063(2) 0.093(6) 0.102(5) -0.019(5) 0.003(3) 0.017(3)
C10_22 0.064(3) 0.082(4) 0.091(5) -0.001(4) 0.002(3) 0.013(3)
C11_22 0.080(5) 0.061(2) 0.058(3) 0.002(2) 0.022(3) 0.006(2)
C12_22 0.083(7) 0.080(4) 0.058(3) 0.004(2) 0.023(3) 0.018(4)
C13_22 0.061(7) 0.073(4) 0.057(3) -0.003(3) 0.014(4) 0.004(4)
C14_22 0.054(7) 0.074(4) 0.068(2) 0.001(2) 0.019(3) 0.005(4)
C15_22 0.063(6) 0.061(3) 0.069(2) 0.001(3) 0.017(3) 0.002(4)
P1_24 0.0380(11) 0.0337(10) 0.0359(11) 0.0069(8) 0.0047(8) -0.0092(8)
N1_24 0.042(3) 0.045(3) 0.051(2) 0.009(2) 0.006(2) -0.0056(19)
N2_24 0.0470(16) 0.0417(18) 0.050(3) 0.0068(16) 0.0058(15) -0.0074(16)
N3_24 0.064(4) 0.0460(19) 0.0535(18) 0.0016(15) 0.015(2) -0.0142(17)
N4_24 0.0456(15) 0.054(2) 0.065(3) 0.021(2) 0.0067(15) -0.0045(17)
C1_24 0.053(3) 0.042(3) 0.050(4) 0.006(3) 0.006(3) -0.008(2)
C2_24 0.054(3) 0.042(3) 0.062(6) 0.004(3) 0.008(3) -0.009(2)
C3_24 0.054(3) 0.043(3) 0.072(5) 0.005(3) 0.007(3) -0.009(2)
C4_24 0.0473(18) 0.045(3) 0.073(6) 0.005(3) 0.006(3) -0.008(2)
C5_24 0.0465(18) 0.044(3) 0.063(5) 0.006(3) 0.0046(19) -0.0074(16)
C6_24 0.106(6) 0.0479(19) 0.059(3) -0.0037(18) 0.029(3) -0.023(2)
C7_24 0.111(6) 0.056(4) 0.061(3) -0.007(2) 0.032(3) -0.036(4)
C8_24 0.106(8) 0.060(4) 0.059(3) -0.006(3) 0.028(4) -0.039(4)
C9_24 0.127(9) 0.060(3) 0.057(2) -0.003(3) 0.029(3) -0.040(4)
C10_24 0.101(6) 0.052(3) 0.058(2) -0.004(2) 0.029(3) -0.027(4)
C11_24 0.0448(16) 0.077(5) 0.082(4) 0.039(4) 0.0040(16) -0.0063(19)
C12_24 0.051(2) 0.087(5) 0.087(4) 0.047(3) -0.003(2) -0.016(3)
C13_24 0.050(3) 0.090(5) 0.093(4) 0.052(4) -0.004(3) -0.016(3)
C14_24 0.050(3) 0.090(5) 0.093(4) 0.052(4) -0.004(3) -0.016(3)
C15_24 0.046(2) 0.066(3) 0.088(4) 0.039(3) 0.001(3) -0.006(2)
P1_25 0.0380(11) 0.0337(10) 0.0359(11) 0.0069(8) 0.0047(8) -0.0092(8)
N1_25 0.042(3) 0.045(3) 0.051(2) 0.009(2) 0.006(2) -0.0056(19)
N2_25 0.0470(16) 0.0417(18) 0.050(3) 0.0068(16) 0.0058(15) -0.0074(16)
N3_25 0.064(4) 0.0460(19) 0.0535(18) 0.0016(15) 0.015(2) -0.0142(17)
N4_25 0.0456(15) 0.054(2) 0.065(3) 0.021(2) 0.0067(15) -0.0045(17)
C1_25 0.053(3) 0.042(3) 0.050(4) 0.006(3) 0.006(3) -0.008(2)
C2_25 0.054(3) 0.042(3) 0.062(6) 0.004(3) 0.008(3) -0.009(2)
C3_25 0.054(3) 0.043(3) 0.072(5) 0.005(3) 0.007(3) -0.009(2)
C4_25 0.0473(18) 0.045(3) 0.073(6) 0.005(3) 0.006(3) -0.008(2)
C5_25 0.0465(18) 0.044(3) 0.063(5) 0.006(3) 0.0046(19) -0.0074(16)
C6_25 0.106(6) 0.0479(19) 0.059(3) -0.0037(18) 0.029(3) -0.023(2)
C7_25 0.111(6) 0.056(4) 0.061(3) -0.007(2) 0.032(3) -0.036(4)
C8_25 0.106(8) 0.060(4) 0.059(3) -0.006(3) 0.028(4) -0.039(4)
C9_25 0.127(9) 0.060(3) 0.057(2) -0.003(3) 0.029(3) -0.040(4)
C10_25 0.101(6) 0.052(3) 0.058(2) -0.004(2) 0.029(3) -0.027(4)
C11_25 0.0448(16) 0.077(5) 0.082(4) 0.039(4) 0.0040(16) -0.0063(19)
C12_25 0.051(2) 0.087(5) 0.087(4) 0.047(3) -0.003(2) -0.016(3)
C13_25 0.050(3) 0.090(5) 0.093(4) 0.052(4) -0.004(3) -0.016(3)
C14_25 0.050(3) 0.090(5) 0.093(4) 0.052(4) -0.004(3) -0.016(3)
C15_25 0.046(2) 0.066(3) 0.088(4) 0.039(3) 0.001(3) -0.006(2)
P1_23 0.0339(12) 0.0642(16) 0.0359(12) 0.0042(11) 0.0012(10) 0.0016(11)
N1_23 0.0535(17) 0.064(4) 0.044(3) -0.005(2) 0.0044(12) -0.0046(16)
N2_23 0.051(2) 0.084(2) 0.054(2) 0.009(2) -0.0003(19) -0.0026(19)
N3_23 0.055(3) 0.081(2) 0.065(3) 0.0107(19) 0.005(2) 0.0002(15)
N4_23 0.063(3) 0.108(4) 0.0521(19) 0.0098(18) 0.011(2) 0.017(3)
C1_23 0.051(2) 0.087(3) 0.050(3) 0.009(3) -0.001(2) -0.003(2)
C2_23 0.057(3) 0.097(3) 0.053(3) 0.004(3) -0.001(2) -0.009(3)
C3_23 0.059(3) 0.096(3) 0.051(4) 0.003(3) -0.002(3) -0.011(3)
C4_23 0.060(3) 0.093(3) 0.055(3) 0.002(3) -0.001(3) -0.010(3)
C5_23 0.055(3) 0.084(2) 0.051(3) 0.007(2) -0.002(3) -0.003(2)
C6_23 0.077(5) 0.082(2) 0.075(4) 0.008(2) -0.001(3) -0.001(2)
C7_23 0.088(6) 0.082(2) 0.078(4) 0.009(3) 0.004(4) 0.004(3)
C8_23 0.092(9) 0.087(3) 0.079(4) 0.011(3) 0.005(4) 0.015(3)
C9_23 0.086(5) 0.087(4) 0.070(3) 0.014(3) 0.006(3) 0.015(3)
C10_23 0.075(5) 0.086(3) 0.065(3) 0.012(2) 0.005(2) 0.010(3)
C11_23 0.075(5) 0.113(4) 0.051(2) 0.012(3) 0.017(3) 0.024(3)
C12_23 0.079(6) 0.128(5) 0.051(2) 0.009(3) 0.013(3) 0.039(5)
C13_23 0.083(6) 0.132(5) 0.060(3) 0.012(3) 0.016(3) 0.043(5)
C14_23 0.076(7) 0.129(5) 0.062(3) 0.012(3) 0.013(3) 0.039(5)
C15_23 0.070(4) 0.115(5) 0.062(3) 0.014(3) 0.016(3) 0.024(4)
P1_26 0.0339(12) 0.0642(16) 0.0359(12) 0.0042(11) 0.0012(10) 0.0016(11)
N1_26 0.0535(17) 0.064(4) 0.044(3) -0.005(2) 0.0044(12) -0.0046(16)
N2_26 0.051(2) 0.084(2) 0.054(2) 0.009(2) -0.0003(19) -0.0026(19)
N3_26 0.055(3) 0.081(2) 0.065(3) 0.0107(19) 0.005(2) 0.0002(15)
N4_26 0.063(3) 0.108(4) 0.0521(19) 0.0098(18) 0.011(2) 0.017(3)
C1_26 0.051(2) 0.087(3) 0.050(3) 0.009(3) -0.001(2) -0.003(2)
C2_26 0.057(3) 0.097(3) 0.053(3) 0.004(3) -0.001(2) -0.009(3)
C3_26 0.059(3) 0.096(3) 0.051(4) 0.003(3) -0.002(3) -0.011(3)
C4_26 0.060(3) 0.093(3) 0.055(3) 0.002(3) -0.001(3) -0.010(3)
C5_26 0.055(3) 0.084(2) 0.051(3) 0.007(2) -0.002(3) -0.003(2)
C6_26 0.077(5) 0.082(2) 0.075(4) 0.008(2) -0.001(3) -0.001(2)
C7_26 0.088(6) 0.082(2) 0.078(4) 0.009(3) 0.004(4) 0.004(3)
C8_26 0.099(9) 0.094(11) 0.18(2) 0.053(11) -0.015(10) -0.002(6)
C9_26 0.086(5) 0.087(4) 0.070(3) 0.014(3) 0.006(3) 0.015(3)
C10_26 0.075(5) 0.086(3) 0.065(3) 0.012(2) 0.005(2) 0.010(3)
C11_26 0.075(5) 0.113(4) 0.051(2) 0.012(3) 0.017(3) 0.024(3)
C12_26 0.079(6) 0.128(5) 0.051(2) 0.009(3) 0.013(3) 0.039(5)
C13_26 0.083(6) 0.132(5) 0.060(3) 0.012(3) 0.016(3) 0.043(5)
C14_26 0.076(7) 0.129(5) 0.062(3) 0.012(3) 0.013(3) 0.039(5)
C15_26 0.070(4) 0.115(5) 0.062(3) 0.014(3) 0.016(3) 0.024(4)
P1_1 0.0413(12) 0.0377(12) 0.0307(11) 0.0043(9) 0.0079(9) -0.0068(9)
N1_1 0.039(3) 0.045(4) 0.034(4) 0.007(3) 0.008(3) -0.003(3)
N2_1 0.046(4) 0.042(4) 0.038(3) 0.006(3) 0.010(3) -0.007(3)
N3_1 0.048(4) 0.060(5) 0.037(4) 0.011(3) -0.002(3) -0.020(3)
N4_1 0.057(4) 0.043(4) 0.056(5) 0.001(3) 0.020(3) -0.004(3)
C1_1 0.065(6) 0.082(7) 0.054(6) 0.032(5) 0.012(4) 0.005(5)
C2_1 0.089(8) 0.097(9) 0.081(8) 0.053(7) 0.031(6) 0.008(5)
C3_1 0.087(7) 0.103(9) 0.068(7) 0.032(6) 0.033(6) -0.005(6)
C4_1 0.069(6) 0.076(7) 0.060(6) 0.014(5) 0.034(5) -0.002(5)
C5_1 0.057(5) 0.058(5) 0.054(6) 0.006(4) 0.023(4) 0.001(4)
C6_1 0.110(8) 0.137(11) 0.077(8) 0.071(8) -0.047(7) -0.068(8)
C7_1 0.121(9) 0.103(9) 0.069(8) 0.046(7) -0.053(7) -0.055(7)
C8_1 0.071(7) 0.089(7) 0.054(6) 0.001(5) -0.020(5) -0.012(6)
C9_1 0.092(8) 0.123(11) 0.115(11) 0.044(8) -0.049(7) -0.056(8)
C10_1 0.093(8) 0.097(8) 0.072(8) 0.019(6) -0.035(6) -0.052(6)
C11_1 0.067(5) 0.091(9) 0.114(9) -0.039(7) 0.042(6) -0.011(5)
C12_1 0.114(11) 0.102(9) 0.127(10) -0.047(8) 0.071(9) -0.023(8)
C13_1 0.101(8) 0.082(7) 0.061(7) -0.019(6) 0.026(6) 0.003(6)
C14_1 0.110(8) 0.092(10) 0.172(13) -0.073(9) 0.051(9) -0.025(7)
C15_1 0.105(9) 0.054(6) 0.163(12) -0.037(7) 0.074(9) -0.024(6)

loop_
_atom_type_symbol
_atom_type_description
_atom_type_scat_dispersion_real
_atom_type_scat_dispersion_imag
_atom_type_scat_source
C C 0.0033 0.0016 'International Tables Vol C Tables 4.2.6.8 and 6.1.1.4'
H H 0.0000 0.0000 'International Tables Vol C Tables 4.2.6.8 and 6.1.1.4'
N N 0.0061 0.0033 'International Tables Vol C Tables 4.2.6.8 and 6.1.1.4'
P P 0.1023 0.0942 'International Tables Vol C Tables 4.2.6.8 and 6.1.1.4'
S S 0.1246 0.1234 'International Tables Vol C Tables 4.2.6.8 and 6.1.1.4'
U U -9.6767 9.6646 'International Tables Vol C Tables 4.2.6.8 and 6.1.1.4'

loop_
_exptl_crystal_face_index_h
_exptl_crystal_face_index_k
_exptl_crystal_face_index_l
_exptl_crystal_face_perp_dist
0.00 0.00 1.00 0.1010
0.00 0.00 -1.00 0.1070
-1.00 1.00 0.00 0.1260
1.00 -1.00 0.00 0.0610
-1.00 1.00 -1.00 0.0940
1.00 -1.00 1.00 0.0520
0.00 -1.00 0.00 0.1240
0.00 1.00 0.00 0.1250
0.00 -1.00 -1.00 0.1030
0.00 1.00 1.00 0.0840
1.00 0.00 -1.00 0.0870
-1.00 0.00 -1.00 0.0750
-1.00 -1.00 1.00 0.1400
-1.00 -1.00 -1.00 0.0740
1.00 1.00 1.00 0.0670
2.00 1.00 1.00 0.0650
1.00 0.00 0.00 0.0550
0.00 -1.00 -2.00 0.0980
2.00 -1.00 0.00 0.0490
-1.00 -2.00 2.00 0.1530
0.00 -2.00 -1.00 0.1160
0.00 2.00 -1.00 0.1350
-1.00 -2.00 0.00 0.1290
-1.00 0.00 -2.00 0.0720
1.00 -2.00 -2.00 0.0960
-1.00 0.00 2.00 0.1270
1.00 2.00 2.00 0.0680
-2.00 -1.00 0.00 0.1100
0.00 1.00 2.00 0.0810
-1.00 2.00 -2.00 0.1040
-1.00 3.00 -2.00 0.1090
-1.00 3.00 0.00 0.1160
-1.00 3.00 -1.00 0.1050
1.00 -3.00 1.00 0.0920
0.00 5.00 1.00 0.1110
-5.00 -3.00 -3.00 0.0790
-5.00 1.00 4.00 0.1260
-2.00 -1.00 -3.00 0.0650
-4.00 -1.00 -4.00 0.0680
5.00 -2.00 -1.00 0.0510

loop_
_geom_angle_atom_site_label_1
_geom_angle_atom_site_label_2
_geom_angle_atom_site_label_3
_geom_angle
_geom_angle_site_symmetry_1
_geom_angle_site_symmetry_3
_geom_angle_publ_flag
S1 U1A S2 39.79(8) . . ?
S3 U1A S1 74.82(15) . . ?
S3 U1A S2 39.84(8) . . ?
N1_21 U1A S1 85.6(2) . . ?
N1_21 U1A S2 69.5(2) . . ?
N1_21 U1A S3 85.3(3) . . ?
N1_21 U1A N1_25 96.2(3) . . ?
N1_21 U1A N1_26 165.4(3) . . ?
N1_21 U1A N1_1 95.6(3) . . ?
N1_25 U1A S1 166.9(3) . . ?
N1_25 U1A S2 129.1(3) . . ?
N1_25 U1A S3 92.4(3) . . ?
N1_25 U1A N1_26 94.6(3) . . ?
N1_25 U1A N1_1 93.6(3) . . ?
N1_26 U1A S1 81.7(2) . . ?
N1_26 U1A S2 96.0(2) . . ?
N1_26 U1A S3 84.5(2) . . ?
N1_26 U1A N1_1 93.5(3) . . ?
N1_1 U1A S1 99.16(19) . . ?
N1_1 U1A S2 135.00(17) . . ?
N1_1 U1A S3 173.85(19) . . ?
S2 S1 U1A 80.77(14) . . ?
S1 S2 U1A 59.44(12) . . ?
S1 S2 S3 109.4(2) . . ?
S3 S2 U1A 59.29(12) . . ?
S2 S3 U1A 80.87(13) . . ?
S4 U1B S5 43.4(2) . . ?
N1_22 U1B S4 86.4(4) . . ?
N1_22 U1B S5 85.0(4) . . ?
N1_22 U1B N1_24 86.6(5) . . ?
N1_24 U1B S4 167.8(5) . . ?
N1_24 U1B S5 125.9(4) . . ?
N1_23 U1B S4 89.4(5) . . ?
N1_23 U1B S5 84.8(4) . . ?
N1_23 U1B N1_22 168.8(5) . . ?
N1_23 U1B N1_24 95.6(5) . . ?
N1_1 U1B S4 90.8(3) . . ?
N1_1 U1B S5 134.2(4) . . ?
N1_1 U1B N1_22 93.7(4) . . ?
N1_1 U1B N1_24 99.6(5) . . ?
N1_1 U1B N1_23 96.8(5) . . ?
S5 S4 U1B 68.38(13) . . ?
S4 S5 U1B 68.22(13) . . ?
N1_21 P1_21 N2_21 118.5(2) . . ?
N1_21 P1_21 N3_21 112.1(2) . . ?
N1_21 P1_21 N4_21 110.9(2) . . ?
N2_21 P1_21 N3_21 102.9(2) . . ?
N2_21 P1_21 N4_21 103.68(19) . . ?
N4_21 P1_21 N3_21 107.9(2) . . ?
P1_21 N1_21 U1A 160.2(4) . . ?
C1_21 N2_21 P1_21 120.1(3) . . ?
C1_21 N2_21 C5_21 114.2(4) . . ?
C5_21 N2_21 P1_21 119.1(3) . . ?
C6_21 N3_21 P1_21 117.5(3) . . ?
C10_21 N3_21 P1_21 122.6(3) . . ?
C10_21 N3_21 C6_21 118.1(4) . . ?
C11_21 N4_21 P1_21 119.9(3) . . ?
C11_21 N4_21 C15_21 115.8(4) . . ?
C15_21 N4_21 P1_21 122.4(3) . . ?
N2_21 C1_21 H1A_21 109.4 . . ?
N2_21 C1_21 H1B_21 109.4 . . ?
N2_21 C1_21 C2_21 111.0(4) . . ?
H1A_21 C1_21 H1B_21 108.0 . . ?
C2_21 C1_21 H1A_21 109.4 . . ?
C2_21 C1_21 H1B_21 109.4 . . ?
C1_21 C2_21 H2A_21 109.4 . . ?
C1_21 C2_21 H2B_21 109.4 . . ?
H2A_21 C2_21 H2B_21 108.0 . . ?
C3_21 C2_21 C1_21 111.2(5) . . ?
C3_21 C2_21 H2A_21 109.4 . . ?
C3_21 C2_21 H2B_21 109.4 . . ?
C2_21 C3_21 H3A_21 109.8 . . ?
C2_21 C3_21 H3B_21 109.8 . . ?
C2_21 C3_21 C4_21 109.5(5) . . ?
H3A_21 C3_21 H3B_21 108.2 . . ?
C4_21 C3_21 H3A_21 109.8 . . ?
C4_21 C3_21 H3B_21 109.8 . . ?
C3_21 C4_21 H4A_21 109.2 . . ?
C3_21 C4_21 H4B_21 109.2 . . ?
C3_21 C4_21 C5_21 112.0(5) . . ?
H4A_21 C4_21 H4B_21 107.9 . . ?
C5_21 C4_21 H4A_21 109.2 . . ?
C5_21 C4_21 H4B_21 109.2 . . ?
N2_21 C5_21 C4_21 110.5(4) . . ?
N2_21 C5_21 H5A_21 109.5 . . ?
N2_21 C5_21 H5B_21 109.5 . . ?
C4_21 C5_21 H5A_21 109.6 . . ?
C4_21 C5_21 H5B_21 109.5 . . ?
H5A_21 C5_21 H5B_21 108.1 . . ?
N3_21 C6_21 H6A_21 108.6 . . ?
N3_21 C6_21 H6B_21 108.6 . . ?
N3_21 C6_21 C7_21 114.8(4) . . ?
H6A_21 C6_21 H6B_21 107.5 . . ?
C7_21 C6_21 H6A_21 108.6 . . ?
C7_21 C6_21 H6B_21 108.6 . . ?
C6_21 C7_21 H7A_21 109.1 . . ?
C6_21 C7_21 H7B_21 109.1 . . ?
C6_21 C7_21 C8_21 112.3(5) . . ?
H7A_21 C7_21 H7B_21 107.9 . . ?
C8_21 C7_21 H7A_21 109.1 . . ?
C8_21 C7_21 H7B_21 109.1 . . ?
C7_21 C8_21 H8A_21 109.0 . . ?
C7_21 C8_21 H8B_21 109.0 . . ?
H8A_21 C8_21 H8B_21 107.8 . . ?
C9_21 C8_21 C7_21 112.9(5) . . ?
C9_21 C8_21 H8A_21 109.0 . . ?
C9_21 C8_21 H8B_21 109.0 . . ?
C8_21 C9_21 H9A_21 108.9 . . ?
C8_21 C9_21 H9B_21 108.9 . . ?
H9A_21 C9_21 H9B_21 107.7 . . ?
C10_21 C9_21 C8_21 113.6(5) . . ?
C10_21 C9_21 H9A_21 108.9 . . ?
C10_21 C9_21 H9B_21 108.9 . . ?
N3_21 C10_21 C9_21 115.1(4) . . ?
N3_21 C10_21 H10A_21 108.5 . . ?
N3_21 C10_21 H10B_21 108.5 . . ?
C9_21 C10_21 H10A_21 108.5 . . ?
C9_21 C10_21 H10B_21 108.5 . . ?
H10A_21 C10_21 H10B_21 107.5 . . ?
N4_21 C11_21 H11A_21 109.0 . . ?
N4_21 C11_21 H11B_21 109.0 . . ?
N4_21 C11_21 C12_21 113.1(4) . . ?
H11A_21 C11_21 H11B_21 107.8 . . ?
C12_21 C11_21 H11A_21 109.0 . . ?
C12_21 C11_21 H11B_21 109.0 . . ?
C11_21 C12_21 H12A_21 109.2 . . ?
C11_21 C12_21 H12B_21 109.2 . . ?
C11_21 C12_21 C13_21 111.9(5) . . ?
H12A_21 C12_21 H12B_21 107.9 . . ?
C13_21 C12_21 H12A_21 109.2 . . ?
C13_21 C12_21 H12B_21 109.2 . . ?
C12_21 C13_21 H13A_21 109.2 . . ?
C12_21 C13_21 H13B_21 109.2 . . ?
H13A_21 C13_21 H13B_21 107.9 . . ?
C14_21 C13_21 C12_21 112.3(5) . . ?
C14_21 C13_21 H13A_21 109.2 . . ?
C14_21 C13_21 H13B_21 109.2 . . ?
C13_21 C14_21 H14A_21 109.0 . . ?
C13_21 C14_21 H14B_21 109.0 . . ?
H14A_21 C14_21 H14B_21 107.8 . . ?
C15_21 C14_21 C13_21 112.9(5) . . ?
C15_21 C14_21 H14A_21 109.0 . . ?
C15_21 C14_21 H14B_21 109.0 . . ?
N4_21 C15_21 C14_21 112.1(4) . . ?
N4_21 C15_21 H15A_21 109.2 . . ?
N4_21 C15_21 H15B_21 109.2 . . ?
C14_21 C15_21 H15A_21 109.2 . . ?
C14_21 C15_21 H15B_21 109.2 . . ?
H15A_21 C15_21 H15B_21 107.9 . . ?
N1_22 P1_22 N2_22 118.2(2) . . ?
N1_22 P1_22 N3_22 112.5(2) . . ?
N1_22 P1_22 N4_22 111.0(2) . . ?
N2_22 P1_22 N4_22 103.41(19) . . ?
N3_22 P1_22 N2_22 102.9(2) . . ?
N3_22 P1_22 N4_22 108.0(2) . . ?
P1_22 N1_22 U1B 157.7(6) . . ?
C1_22 N2_22 P1_22 119.0(3) . . ?
C1_22 N2_22 C5_22 113.5(4) . . ?
C5_22 N2_22 P1_22 118.1(3) . . ?
C6_22 N3_22 P1_22 117.8(3) . . ?
C10_22 N3_22 P1_22 122.9(3) . . ?
C10_22 N3_22 C6_22 118.3(4) . . ?
C11_22 N4_22 P1_22 119.5(3) . . ?
C15_22 N4_22 P1_22 122.0(3) . . ?
C15_22 N4_22 C11_22 115.5(4) . . ?
N2_22 C1_22 H1A_22 109.5 . . ?
N2_22 C1_22 H1B_22 109.5 . . ?
N2_22 C1_22 C2_22 110.8(4) . . ?
H1A_22 C1_22 H1B_22 108.1 . . ?
C2_22 C1_22 H1A_22 109.5 . . ?
C2_22 C1_22 H1B_22 109.5 . . ?
C1_22 C2_22 H2A_22 109.4 . . ?
C1_22 C2_22 H2B_22 109.4 . . ?
H2A_22 C2_22 H2B_22 108.0 . . ?
C3_22 C2_22 C1_22 111.3(5) . . ?
C3_22 C2_22 H2A_22 109.4 . . ?
C3_22 C2_22 H2B_22 109.4 . . ?
C2_22 C3_22 H3A_22 109.8 . . ?
C2_22 C3_22 H3B_22 109.8 . . ?
C2_22 C3_22 C4_22 109.4(5) . . ?
H3A_22 C3_22 H3B_22 108.2 . . ?
C4_22 C3_22 H3A_22 109.8 . . ?
C4_22 C3_22 H3B_22 109.8 . . ?
C3_22 C4_22 H4A_22 109.2 . . ?
C3_22 C4_22 H4B_22 109.2 . . ?
H4A_22 C4_22 H4B_22 107.9 . . ?
C5_22 C4_22 C3_22 112.0(5) . . ?
C5_22 C4_22 H4A_22 109.2 . . ?
C5_22 C4_22 H4B_22 109.2 . . ?
N2_22 C5_22 C4_22 110.4(4) . . ?
N2_22 C5_22 H5A_22 109.6 . . ?
N2_22 C5_22 H5B_22 109.6 . . ?
C4_22 C5_22 H5A_22 109.6 . . ?
C4_22 C5_22 H5B_22 109.6 . . ?
H5A_22 C5_22 H5B_22 108.1 . . ?
N3_22 C6_22 H6A_22 108.5 . . ?
N3_22 C6_22 H6B_22 108.5 . . ?
N3_22 C6_22 C7_22 115.1(4) . . ?
H6A_22 C6_22 H6B_22 107.5 . . ?
C7_22 C6_22 H6A_22 108.5 . . ?
C7_22 C6_22 H6B_22 108.5 . . ?
C6_22 C7_22 H7A_22 109.1 . . ?
C6_22 C7_22 H7B_22 109.1 . . ?
C6_22 C7_22 C8_22 112.5(5) . . ?
H7A_22 C7_22 H7B_22 107.8 . . ?
C8_22 C7_22 H7A_22 109.1 . . ?
C8_22 C7_22 H7B_22 109.1 . . ?
C7_22 C8_22 H8A_22 109.0 . . ?
C7_22 C8_22 H8B_22 109.0 . . ?
H8A_22 C8_22 H8B_22 107.8 . . ?
C9_22 C8_22 C7_22 112.9(5) . . ?
C9_22 C8_22 H8A_22 109.0 . . ?
C9_22 C8_22 H8B_22 109.0 . . ?
C8_22 C9_22 H9A_22 108.8 . . ?
C8_22 C9_22 H9B_22 108.8 . . ?
H9A_22 C9_22 H9B_22 107.7 . . ?
C10_22 C9_22 C8_22 113.7(5) . . ?
C10_22 C9_22 H9A_22 108.8 . . ?
C10_22 C9_22 H9B_22 108.8 . . ?
N3_22 C10_22 C9_22 115.3(4) . . ?
N3_22 C10_22 H10A_22 108.5 . . ?
N3_22 C10_22 H10B_22 108.5 . . ?
C9_22 C10_22 H10A_22 108.5 . . ?
C9_22 C10_22 H10B_22 108.5 . . ?
H10A_22 C10_22 H10B_22 107.5 . . ?
N4_22 C11_22 H11A_22 109.0 . . ?
N4_22 C11_22 H11B_22 109.0 . . ?
N4_22 C11_22 C12_22 113.0(4) . . ?
H11A_22 C11_22 H11B_22 107.8 . . ?
C12_22 C11_22 H11A_22 109.0 . . ?
C12_22 C11_22 H11B_22 109.0 . . ?
C11_22 C12_22 H12A_22 109.2 . . ?
C11_22 C12_22 H12B_22 109.2 . . ?
C11_22 C12_22 C13_22 111.8(5) . . ?
H12A_22 C12_22 H12B_22 107.9 . . ?
C13_22 C12_22 H12A_22 109.2 . . ?
C13_22 C12_22 H12B_22 109.2 . . ?
C12_22 C13_22 H13A_22 109.2 . . ?
C12_22 C13_22 H13B_22 109.2 . . ?
H13A_22 C13_22 H13B_22 107.9 . . ?
C14_22 C13_22 C12_22 112.2(5) . . ?
C14_22 C13_22 H13A_22 109.2 . . ?
C14_22 C13_22 H13B_22 109.2 . . ?
C13_22 C14_22 H14A_22 109.0 . . ?
C13_22 C14_22 H14B_22 109.0 . . ?
H14A_22 C14_22 H14B_22 107.8 . . ?
C15_22 C14_22 C13_22 112.9(5) . . ?
C15_22 C14_22 H14A_22 109.0 . . ?
C15_22 C14_22 H14B_22 109.0 . . ?
N4_22 C15_22 C14_22 112.1(4) . . ?
N4_22 C15_22 H15A_22 109.2 . . ?
N4_22 C15_22 H15B_22 109.2 . . ?
C14_22 C15_22 H15A_22 109.2 . . ?
C14_22 C15_22 H15B_22 109.2 . . ?
H15A_22 C15_22 H15B_22 107.9 . . ?
N1_24 P1_24 N2_24 117.9(2) . . ?
N1_24 P1_24 N3_24 112.5(2) . . ?
N1_24 P1_24 N4_24 111.2(2) . . ?
N3_24 P1_24 N2_24 102.7(2) . . ?
N4_24 P1_24 N2_24 103.40(19) . . ?
N4_24 P1_24 N3_24 108.2(2) . . ?
P1_24 N1_24 U1B 154.7(6) . . ?
C1_24 N2_24 P1_24 118.4(3) . . ?
C5_24 N2_24 P1_24 117.5(3) . . ?
C5_24 N2_24 C1_24 113.2(4) . . ?
C6_24 N3_24 P1_24 117.4(3) . . ?
C10_24 N3_24 P1_24 122.5(3) . . ?
C10_24 N3_24 C6_24 117.8(4) . . ?
C11_24 N4_24 P1_24 120.1(3) . . ?
C11_24 N4_24 C15_24 116.0(4) . . ?
C15_24 N4_24 P1_24 122.7(3) . . ?
N2_24 C1_24 H1A_24 109.5 . . ?
N2_24 C1_24 H1B_24 109.5 . . ?
N2_24 C1_24 C2_24 110.8(4) . . ?
H1A_24 C1_24 H1B_24 108.1 . . ?
C2_24 C1_24 H1A_24 109.5 . . ?
C2_24 C1_24 H1B_24 109.5 . . ?
C1_24 C2_24 H2A_24 109.4 . . ?
C1_24 C2_24 H2B_24 109.4 . . ?
C1_24 C2_24 C3_24 111.3(5) . . ?
H2A_24 C2_24 H2B_24 108.0 . . ?
C3_24 C2_24 H2A_24 109.4 . . ?
C3_24 C2_24 H2B_24 109.4 . . ?
C2_24 C3_24 H3A_24 109.8 . . ?
C2_24 C3_24 H3B_24 109.8 . . ?
C2_24 C3_24 C4_24 109.3(5) . . ?
H3A_24 C3_24 H3B_24 108.3 . . ?
C4_24 C3_24 H3A_24 109.8 . . ?
C4_24 C3_24 H3B_24 109.8 . . ?
C3_24 C4_24 H4A_24 109.2 . . ?
C3_24 C4_24 H4B_24 109.2 . . ?
H4A_24 C4_24 H4B_24 107.9 . . ?
C5_24 C4_24 C3_24 112.0(5) . . ?
C5_24 C4_24 H4A_24 109.2 . . ?
C5_24 C4_24 H4B_24 109.2 . . ?
N2_24 C5_24 C4_24 110.4(4) . . ?
N2_24 C5_24 H5A_24 109.6 . . ?
N2_24 C5_24 H5B_24 109.6 . . ?
C4_24 C5_24 H5A_24 109.6 . . ?
C4_24 C5_24 H5B_24 109.6 . . ?
H5A_24 C5_24 H5B_24 108.1 . . ?
N3_24 C6_24 H6A_24 108.5 . . ?
N3_24 C6_24 H6B_24 108.5 . . ?
N3_24 C6_24 C7_24 114.9(4) . . ?
H6A_24 C6_24 H6B_24 107.5 . . ?
C7_24 C6_24 H6A_24 108.5 . . ?
C7_24 C6_24 H6B_24 108.5 . . ?
C6_24 C7_24 H7A_24 109.1 . . ?
C6_24 C7_24 H7B_24 109.1 . . ?
C6_24 C7_24 C8_24 112.5(5) . . ?
H7A_24 C7_24 H7B_24 107.8 . . ?
C8_24 C7_24 H7A_24 109.1 . . ?
C8_24 C7_24 H7B_24 109.1 . . ?
C7_24 C8_24 H8A_24 109.0 . . ?
C7_24 C8_24 H8B_24 109.0 . . ?
H8A_24 C8_24 H8B_24 107.8 . . ?
C9_24 C8_24 C7_24 112.9(5) . . ?
C9_24 C8_24 H8A_24 109.0 . . ?
C9_24 C8_24 H8B_24 109.0 . . ?
C8_24 C9_24 H9A_24 108.8 . . ?
C8_24 C9_24 H9B_24 108.8 . . ?
H9A_24 C9_24 H9B_24 107.7 . . ?
C10_24 C9_24 C8_24 113.7(5) . . ?
C10_24 C9_24 H9A_24 108.8 . . ?
C10_24 C9_24 H9B_24 108.8 . . ?
N3_24 C10_24 C9_24 115.1(4) . . ?
N3_24 C10_24 H10A_24 108.5 . . ?
N3_24 C10_24 H10B_24 108.5 . . ?
C9_24 C10_24 H10A_24 108.5 . . ?
C9_24 C10_24 H10B_24 108.5 . . ?
H10A_24 C10_24 H10B_24 107.5 . . ?
N4_24 C11_24 H11A_24 109.0 . . ?
N4_24 C11_24 H11B_24 109.0 . . ?
N4_24 C11_24 C12_24 113.1(4) . . ?
H11A_24 C11_24 H11B_24 107.8 . . ?
C12_24 C11_24 H11A_24 109.0 . . ?
C12_24 C11_24 H11B_24 109.0 . . ?
C11_24 C12_24 H12A_24 109.2 . . ?
C11_24 C12_24 H12B_24 109.2 . . ?
C11_24 C12_24 C13_24 111.9(5) . . ?
H12A_24 C12_24 H12B_24 107.9 . . ?
C13_24 C12_24 H12A_24 109.2 . . ?
C13_24 C12_24 H12B_24 109.2 . . ?
C12_24 C13_24 H13A_24 109.1 . . ?
C12_24 C13_24 H13B_24 109.1 . . ?
H13A_24 C13_24 H13B_24 107.9 . . ?
C14_24 C13_24 C12_24 112.3(5) . . ?
C14_24 C13_24 H13A_24 109.1 . . ?
C14_24 C13_24 H13B_24 109.1 . . ?
C13_24 C14_24 H14A_24 109.0 . . ?
C13_24 C14_24 H14B_24 109.0 . . ?
H14A_24 C14_24 H14B_24 107.8 . . ?
C15_24 C14_24 C13_24 113.0(5) . . ?
C15_24 C14_24 H14A_24 109.0 . . ?
C15_24 C14_24 H14B_24 109.0 . . ?
N4_24 C15_24 C14_24 112.2(4) . . ?
N4_24 C15_24 H15A_24 109.2 . . ?
N4_24 C15_24 H15B_24 109.2 . . ?
C14_24 C15_24 H15A_24 109.2 . . ?
C14_24 C15_24 H15B_24 109.2 . . ?
H15A_24 C15_24 H15B_24 107.9 . . ?
N1_25 P1_25 N2_25 117.6(2) . . ?
N1_25 P1_25 N3_25 112.6(2) . . ?
N1_25 P1_25 N4_25 111.3(2) . . ?
N3_25 P1_25 N2_25 102.65(19) . . ?
N3_25 P1_25 N4_25 108.4(2) . . ?
N4_25 P1_25 N2_25 103.40(19) . . ?
P1_25 N1_25 U1A 164.3(4) . . ?
C1_25 N2_25 P1_25 118.1(3) . . ?
C1_25 N2_25 C5_25 113.1(4) . . ?
C5_25 N2_25 P1_25 117.1(3) . . ?
C6_25 N3_25 P1_25 118.2(3) . . ?
C6_25 N3_25 C10_25 118.6(4) . . ?
C10_25 N3_25 P1_25 123.1(3) . . ?
C11_25 N4_25 P1_25 120.4(3) . . ?
C15_25 N4_25 P1_25 123.2(3) . . ?
C15_25 N4_25 C11_25 116.4(4) . . ?
N2_25 C1_25 H1A_25 109.5 . . ?
N2_25 C1_25 H1B_25 109.5 . . ?
N2_25 C1_25 C2_25 110.9(4) . . ?
H1A_25 C1_25 H1B_25 108.1 . . ?
C2_25 C1_25 H1A_25 109.5 . . ?
C2_25 C1_25 H1B_25 109.5 . . ?
C1_25 C2_25 H2A_25 109.4 . . ?
C1_25 C2_25 H2B_25 109.4 . . ?
C1_25 C2_25 C3_25 111.4(5) . . ?
H2A_25 C2_25 H2B_25 108.0 . . ?
C3_25 C2_25 H2A_25 109.4 . . ?
C3_25 C2_25 H2B_25 109.4 . . ?
C2_25 C3_25 H3A_25 109.8 . . ?
C2_25 C3_25 H3B_25 109.8 . . ?
C2_25 C3_25 C4_25 109.3(5) . . ?
H3A_25 C3_25 H3B_25 108.3 . . ?
C4_25 C3_25 H3A_25 109.8 . . ?
C4_25 C3_25 H3B_25 109.8 . . ?
C3_25 C4_25 H4A_25 109.2 . . ?
C3_25 C4_25 H4B_25 109.2 . . ?
H4A_25 C4_25 H4B_25 107.9 . . ?
C5_25 C4_25 C3_25 112.0(5) . . ?
C5_25 C4_25 H4A_25 109.2 . . ?
C5_25 C4_25 H4B_25 109.2 . . ?
N2_25 C5_25 C4_25 110.4(4) . . ?
N2_25 C5_25 H5A_25 109.6 . . ?
N2_25 C5_25 H5B_25 109.6 . . ?
C4_25 C5_25 H5A_25 109.6 . . ?
C4_25 C5_25 H5B_25 109.6 . . ?
H5A_25 C5_25 H5B_25 108.1 . . ?
N3_25 C6_25 H6A_25 108.4 . . ?
N3_25 C6_25 H6B_25 108.4 . . ?
N3_25 C6_25 C7_25 115.4(4) . . ?
H6A_25 C6_25 H6B_25 107.5 . . ?
C7_25 C6_25 H6A_25 108.4 . . ?
C7_25 C6_25 H6B_25 108.4 . . ?
C6_25 C7_25 H7A_25 109.1 . . ?
C6_25 C7_25 H7B_25 109.1 . . ?
C6_25 C7_25 C8_25 112.6(5) . . ?
H7A_25 C7_25 H7B_25 107.8 . . ?
C8_25 C7_25 H7A_25 109.1 . . ?
C8_25 C7_25 H7B_25 109.1 . . ?
C7_25 C8_25 H8A_25 109.0 . . ?
C7_25 C8_25 H8B_25 109.0 . . ?
H8A_25 C8_25 H8B_25 107.8 . . ?
C9_25 C8_25 C7_25 112.9(5) . . ?
C9_25 C8_25 H8A_25 109.0 . . ?
C9_25 C8_25 H8B_25 109.0 . . ?
C8_25 C9_25 H9A_25 108.8 . . ?
C8_25 C9_25 H9B_25 108.8 . . ?
H9A_25 C9_25 H9B_25 107.7 . . ?
C10_25 C9_25 C8_25 113.7(5) . . ?
C10_25 C9_25 H9A_25 108.8 . . ?
C10_25 C9_25 H9B_25 108.8 . . ?
N3_25 C10_25 C9_25 115.4(4) . . ?
N3_25 C10_25 H10A_25 108.4 . . ?
N3_25 C10_25 H10B_25 108.4 . . ?
C9_25 C10_25 H10A_25 108.4 . . ?
C9_25 C10_25 H10B_25 108.4 . . ?
H10A_25 C10_25 H10B_25 107.5 . . ?
N4_25 C11_25 H11A_25 108.9 . . ?
N4_25 C11_25 H11B_25 108.9 . . ?
N4_25 C11_25 C12_25 113.3(4) . . ?
H11A_25 C11_25 H11B_25 107.7 . . ?
C12_25 C11_25 H11A_25 108.9 . . ?
C12_25 C11_25 H11B_25 108.9 . . ?
C11_25 C12_25 H12A_25 109.2 . . ?
C11_25 C12_25 H12B_25 109.2 . . ?
C11_25 C12_25 C13_25 111.9(5) . . ?
H12A_25 C12_25 H12B_25 107.9 . . ?
C13_25 C12_25 H12A_25 109.2 . . ?
C13_25 C12_25 H12B_25 109.2 . . ?
C12_25 C13_25 H13A_25 109.1 . . ?
C12_25 C13_25 H13B_25 109.1 . . ?
H13A_25 C13_25 H13B_25 107.9 . . ?
C14_25 C13_25 C12_25 112.3(5) . . ?
C14_25 C13_25 H13A_25 109.1 . . ?
C14_25 C13_25 H13B_25 109.1 . . ?
C13_25 C14_25 H14A_25 109.0 . . ?
C13_25 C14_25 H14B_25 109.0 . . ?
H14A_25 C14_25 H14B_25 107.8 . . ?
C15_25 C14_25 C13_25 113.1(5) . . ?
C15_25 C14_25 H14A_25 109.0 . . ?
C15_25 C14_25 H14B_25 109.0 . . ?
N4_25 C15_25 C14_25 112.5(4) . . ?
N4_25 C15_25 H15A_25 109.1 . . ?
N4_25 C15_25 H15B_25 109.1 . . ?
C14_25 C15_25 H15A_25 109.1 . . ?
C14_25 C15_25 H15B_25 109.1 . . ?
H15A_25 C15_25 H15B_25 107.8 . . ?
N1_23 P1_23 N2_23 118.0(2) . . ?
N1_23 P1_23 N3_23 112.6(2) . . ?
N1_23 P1_23 N4_23 111.0(2) . . ?
N2_23 P1_23 N4_23 103.44(19) . . ?
N3_23 P1_23 N2_23 102.9(2) . . ?
N3_23 P1_23 N4_23 108.1(2) . . ?
P1_23 N1_23 U1B 152.1(6) . . ?
C1_23 N2_23 P1_23 119.1(3) . . ?
C1_23 N2_23 C5_23 113.6(4) . . ?
C5_23 N2_23 P1_23 118.2(3) . . ?
C6_23 N3_23 P1_23 118.1(3) . . ?
C6_23 N3_23 C10_23 118.7(4) . . ?
C10_23 N3_23 P1_23 123.1(3) . . ?
C11_23 N4_23 P1_23 119.8(3) . . ?
C15_23 N4_23 P1_23 122.5(3) . . ?
C15_23 N4_23 C11_23 115.9(4) . . ?
N2_23 C1_23 H1A_23 109.5 . . ?
N2_23 C1_23 H1B_23 109.5 . . ?
N2_23 C1_23 C2_23 110.9(4) . . ?
H1A_23 C1_23 H1B_23 108.1 . . ?
C2_23 C1_23 H1A_23 109.5 . . ?
C2_23 C1_23 H1B_23 109.5 . . ?
C1_23 C2_23 H2A_23 109.4 . . ?
C1_23 C2_23 H2B_23 109.4 . . ?
H2A_23 C2_23 H2B_23 108.0 . . ?
C3_23 C2_23 C1_23 111.3(5) . . ?
C3_23 C2_23 H2A_23 109.4 . . ?
C3_23 C2_23 H2B_23 109.4 . . ?
C2_23 C3_23 H3A_23 109.8 . . ?
C2_23 C3_23 H3B_23 109.8 . . ?
C2_23 C3_23 C4_23 109.5(5) . . ?
H3A_23 C3_23 H3B_23 108.2 . . ?
C4_23 C3_23 H3A_23 109.8 . . ?
C4_23 C3_23 H3B_23 109.8 . . ?
C3_23 C4_23 H4A_23 109.2 . . ?
C3_23 C4_23 H4B_23 109.2 . . ?
H4A_23 C4_23 H4B_23 107.9 . . ?
C5_23 C4_23 C3_23 112.0(5) . . ?
C5_23 C4_23 H4A_23 109.2 . . ?
C5_23 C4_23 H4B_23 109.2 . . ?
N2_23 C5_23 C4_23 110.4(4) . . ?
N2_23 C5_23 H5A_23 109.6 . . ?
N2_23 C5_23 H5B_23 109.6 . . ?
C4_23 C5_23 H5A_23 109.6 . . ?
C4_23 C5_23 H5B_23 109.6 . . ?
H5A_23 C5_23 H5B_23 108.1 . . ?
N3_23 C6_23 H6A_23 108.4 . . ?
N3_23 C6_23 H6B_23 108.4 . . ?
N3_23 C6_23 C7_23 115.3(4) . . ?
H6A_23 C6_23 H6B_23 107.5 . . ?
C7_23 C6_23 H6A_23 108.4 . . ?
C7_23 C6_23 H6B_23 108.4 . . ?
C6_23 C7_23 H7A_23 109.1 . . ?
C6_23 C7_23 H7B_23 109.1 . . ?
C6_23 C7_23 C8_23 112.6(5) . . ?
H7A_23 C7_23 H7B_23 107.8 . . ?
C8_23 C7_23 H7A_23 109.1 . . ?
C8_23 C7_23 H7B_23 109.1 . . ?
C7_23 C8_23 H8A_23 109.0 . . ?
C7_23 C8_23 H8B_23 109.0 . . ?
H8A_23 C8_23 H8B_23 107.8 . . ?
C9_23 C8_23 C7_23 112.9(5) . . ?
C9_23 C8_23 H8A_23 109.0 . . ?
C9_23 C8_23 H8B_23 109.0 . . ?
C8_23 C9_23 H9A_23 108.8 . . ?
C8_23 C9_23 H9B_23 108.8 . . ?
H9A_23 C9_23 H9B_23 107.7 . . ?
C10_23 C9_23 C8_23 113.7(5) . . ?
C10_23 C9_23 H9A_23 108.8 . . ?
C10_23 C9_23 H9B_23 108.8 . . ?
N3_23 C10_23 C9_23 115.5(4) . . ?
N3_23 C10_23 H10A_23 108.4 . . ?
N3_23 C10_23 H10B_23 108.4 . . ?
C9_23 C10_23 H10A_23 108.4 . . ?
C9_23 C10_23 H10B_23 108.4 . . ?
H10A_23 C10_23 H10B_23 107.5 . . ?
N4_23 C11_23 H11A_23 109.0 . . ?
N4_23 C11_23 H11B_23 109.0 . . ?
N4_23 C11_23 C12_23 113.1(4) . . ?
H11A_23 C11_23 H11B_23 107.8 . . ?
C12_23 C11_23 H11A_23 109.0 . . ?
C12_23 C11_23 H11B_23 109.0 . . ?
C11_23 C12_23 H12A_23 109.2 . . ?
C11_23 C12_23 H12B_23 109.2 . . ?
C11_23 C12_23 C13_23 111.9(5) . . ?
H12A_23 C12_23 H12B_23 107.9 . . ?
C13_23 C12_23 H12A_23 109.2 . . ?
C13_23 C12_23 H12B_23 109.2 . . ?
C12_23 C13_23 H13A_23 109.1 . . ?
C12_23 C13_23 H13B_23 109.1 . . ?
H13A_23 C13_23 H13B_23 107.9 . . ?
C14_23 C13_23 C12_23 112.3(5) . . ?
C14_23 C13_23 H13A_23 109.1 . . ?
C14_23 C13_23 H13B_23 109.1 . . ?
C13_23 C14_23 H14A_23 109.0 . . ?
C13_23 C14_23 H14B_23 109.0 . . ?
H14A_23 C14_23 H14B_23 107.8 . . ?
C15_23 C14_23 C13_23 113.0(5) . . ?
C15_23 C14_23 H14A_23 109.0 . . ?
C15_23 C14_23 H14B_23 109.0 . . ?
N4_23 C15_23 C14_23 112.2(4) . . ?
N4_23 C15_23 H15A_23 109.2 . . ?
N4_23 C15_23 H15B_23 109.2 . . ?
C14_23 C15_23 H15A_23 109.2 . . ?
C14_23 C15_23 H15B_23 109.2 . . ?
H15A_23 C15_23 H15B_23 107.9 . . ?
N1_26 P1_26 N2_26 118.2(2) . . ?
N1_26 P1_26 N3_26 112.4(2) . . ?
N1_26 P1_26 N4_26 111.0(2) . . ?
N2_26 P1_26 N3_26 102.82(19) . . ?
N2_26 P1_26 N4_26 103.58(19) . . ?
N3_26 P1_26 N4_26 108.0(2) . . ?
P1_26 N1_26 U1A 158.4(4) . . ?
C1_26 N2_26 P1_26 119.7(3) . . ?
C1_26 N2_26 C5_26 114.0(4) . . ?
C5_26 N2_26 P1_26 118.7(3) . . ?
C6_26 N3_26 P1_26 117.8(3) . . ?
C6_26 N3_26 C10_26 118.3(4) . . ?
C10_26 N3_26 P1_26 122.7(3) . . ?
C11_26 N4_26 P1_26 120.3(3) . . ?
C11_26 N4_26 C15_26 116.4(4) . . ?
C15_26 N4_26 P1_26 122.9(3) . . ?
N2_26 C1_26 H1A_26 109.5 . . ?
N2_26 C1_26 H1B_26 109.5 . . ?
N2_26 C1_26 C2_26 110.9(4) . . ?
H1A_26 C1_26 H1B_26 108.1 . . ?
C2_26 C1_26 H1A_26 109.5 . . ?
C2_26 C1_26 H1B_26 109.5 . . ?
C1_26 C2_26 H2A_26 109.4 . . ?
C1_26 C2_26 H2B_26 109.4 . . ?
H2A_26 C2_26 H2B_26 108.0 . . ?
C3_26 C2_26 C1_26 111.3(5) . . ?
C3_26 C2_26 H2A_26 109.4 . . ?
C3_26 C2_26 H2B_26 109.4 . . ?
C2_26 C3_26 H3A_26 109.8 . . ?
C2_26 C3_26 H3B_26 109.8 . . ?
C2_26 C3_26 C4_26 109.6(5) . . ?
H3A_26 C3_26 H3B_26 108.2 . . ?
C4_26 C3_26 H3A_26 109.8 . . ?
C4_26 C3_26 H3B_26 109.8 . . ?
C3_26 C4_26 H4A_26 109.2 . . ?
C3_26 C4_26 H4B_26 109.2 . . ?
C3_26 C4_26 C5_26 111.9(5) . . ?
H4A_26 C4_26 H4B_26 107.9 . . ?
C5_26 C4_26 H4A_26 109.2 . . ?
C5_26 C4_26 H4B_26 109.2 . . ?
N2_26 C5_26 C4_26 110.4(4) . . ?
N2_26 C5_26 H5A_26 109.6 . . ?
N2_26 C5_26 H5B_26 109.6 . . ?
C4_26 C5_26 H5A_26 109.6 . . ?
C4_26 C5_26 H5B_26 109.6 . . ?
H5A_26 C5_26 H5B_26 108.1 . . ?
N3_26 C6_26 H6A_26 108.5 . . ?
N3_26 C6_26 H6B_26 108.5 . . ?
N3_26 C6_26 C7_26 115.0(4) . . ?
H6A_26 C6_26 H6B_26 107.5 . . ?
C7_26 C6_26 H6A_26 108.5 . . ?
C7_26 C6_26 H6B_26 108.5 . . ?
C6_26 C7_26 H7A_26 109.1 . . ?
C6_26 C7_26 H7B_26 109.1 . . ?
C6_26 C7_26 C8_26 112.5(5) . . ?
H7A_26 C7_26 H7B_26 107.8 . . ?
C8_26 C7_26 H7A_26 109.1 . . ?
C8_26 C7_26 H7B_26 109.1 . . ?
C7_26 C8_26 H8A_26 109.0 . . ?
C7_26 C8_26 H8B_26 109.0 . . ?
C7_26 C8_26 C9_26 112.9(5) . . ?
H8A_26 C8_26 H8B_26 107.8 . . ?
C9_26 C8_26 H8A_26 109.0 . . ?
C9_26 C8_26 H8B_26 109.0 . . ?
C8_26 C9_26 H9A_26 108.8 . . ?
C8_26 C9_26 H9B_26 108.8 . . ?
H9A_26 C9_26 H9B_26 107.7 . . ?
C10_26 C9_26 C8_26 113.6(5) . . ?
C10_26 C9_26 H9A_26 108.8 . . ?
C10_26 C9_26 H9B_26 108.8 . . ?
N3_26 C10_26 C9_26 115.1(4) . . ?
N3_26 C10_26 H10A_26 108.5 . . ?
N3_26 C10_26 H10B_26 108.5 . . ?
C9_26 C10_26 H10A_26 108.5 . . ?
C9_26 C10_26 H10B_26 108.5 . . ?
H10A_26 C10_26 H10B_26 107.5 . . ?
N4_26 C11_26 H11A_26 108.9 . . ?
N4_26 C11_26 H11B_26 108.9 . . ?
N4_26 C11_26 C12_26 113.2(4) . . ?
H11A_26 C11_26 H11B_26 107.7 . . ?
C12_26 C11_26 H11A_26 108.9 . . ?
C12_26 C11_26 H11B_26 108.9 . . ?
C11_26 C12_26 H12A_26 109.2 . . ?
C11_26 C12_26 H12B_26 109.2 . . ?
C11_26 C12_26 C13_26 111.9(5) . . ?
H12A_26 C12_26 H12B_26 107.9 . . ?
C13_26 C12_26 H12A_26 109.2 . . ?
C13_26 C12_26 H12B_26 109.2 . . ?
C12_26 C13_26 H13A_26 109.1 . . ?
C12_26 C13_26 H13B_26 109.1 . . ?
H13A_26 C13_26 H13B_26 107.9 . . ?
C14_26 C13_26 C12_26 112.3(5) . . ?
C14_26 C13_26 H13A_26 109.1 . . ?
C14_26 C13_26 H13B_26 109.1 . . ?
C13_26 C14_26 H14A_26 109.0 . . ?
C13_26 C14_26 H14B_26 109.0 . . ?
H14A_26 C14_26 H14B_26 107.8 . . ?
C15_26 C14_26 C13_26 112.9(5) . . ?
C15_26 C14_26 H14A_26 109.0 . . ?
C15_26 C14_26 H14B_26 109.0 . . ?
N4_26 C15_26 C14_26 112.2(4) . . ?
N4_26 C15_26 H15A_26 109.2 . . ?
N4_26 C15_26 H15B_26 109.2 . . ?
C14_26 C15_26 H15A_26 109.2 . . ?
C14_26 C15_26 H15B_26 109.2 . . ?
H15A_26 C15_26 H15B_26 107.9 . . ?
N1_1 P1_1 N2_1 118.1(2) . . ?
N1_1 P1_1 N3_1 112.4(2) . . ?
N1_1 P1_1 N4_1 111.5(2) . . ?
N2_1 P1_1 N3_1 102.47(19) . . ?
N4_1 P1_1 N2_1 103.51(18) . . ?
N4_1 P1_1 N3_1 107.8(2) . . ?
P1_1 N1_1 U1A 161.7(3) . . ?
P1_1 N1_1 U1B 161.3(4) . . ?
C1_1 N2_1 P1_1 117.9(3) . . ?
C5_1 N2_1 P1_1 117.3(3) . . ?
C5_1 N2_1 C1_1 112.8(4) . . ?
C6_1 N3_1 P1_1 116.0(3) . . ?
C6_1 N3_1 C10_1 117.0(4) . . ?
C10_1 N3_1 P1_1 120.8(3) . . ?
C11_1 N4_1 P1_1 120.4(3) . . ?
C15_1 N4_1 P1_1 123.1(3) . . ?
C15_1 N4_1 C11_1 116.3(4) . . ?
N2_1 C1_1 H1A_1 109.5 . . ?
N2_1 C1_1 H1B_1 109.5 . . ?
N2_1 C1_1 C2_1 110.7(4) . . ?
H1A_1 C1_1 H1B_1 108.1 . . ?
C2_1 C1_1 H1A_1 109.5 . . ?
C2_1 C1_1 H1B_1 109.5 . . ?
C1_1 C2_1 H2A_1 109.4 . . ?
C1_1 C2_1 H2B_1 109.4 . . ?
C1_1 C2_1 C3_1 111.3(5) . . ?
H2A_1 C2_1 H2B_1 108.0 . . ?
C3_1 C2_1 H2A_1 109.4 . . ?
C3_1 C2_1 H2B_1 109.4 . . ?
C2_1 C3_1 H3A_1 109.8 . . ?
C2_1 C3_1 H3B_1 109.8 . . ?
H3A_1 C3_1 H3B_1 108.3 . . ?
C4_1 C3_1 C2_1 109.3(5) . . ?
C4_1 C3_1 H3A_1 109.8 . . ?
C4_1 C3_1 H3B_1 109.8 . . ?
C3_1 C4_1 H4A_1 109.2 . . ?
C3_1 C4_1 H4B_1 109.2 . . ?
H4A_1 C4_1 H4B_1 107.9 . . ?
C5_1 C4_1 C3_1 112.1(5) . . ?
C5_1 C4_1 H4A_1 109.2 . . ?
C5_1 C4_1 H4B_1 109.2 . . ?
N2_1 C5_1 C4_1 110.4(4) . . ?
N2_1 C5_1 H5A_1 109.6 . . ?
N2_1 C5_1 H5B_1 109.6 . . ?
C4_1 C5_1 H5A_1 109.6 . . ?
C4_1 C5_1 H5B_1 109.6 . . ?
H5A_1 C5_1 H5B_1 108.1 . . ?
N3_1 C6_1 H6A_1 108.5 . . ?
N3_1 C6_1 H6B_1 108.5 . . ?
N3_1 C6_1 C7_1 115.3(4) . . ?
H6A_1 C6_1 H6B_1 107.5 . . ?
C7_1 C6_1 H6A_1 108.5 . . ?
C7_1 C6_1 H6B_1 108.5 . . ?
C6_1 C7_1 H7A_1 109.0 . . ?
C6_1 C7_1 H7B_1 109.0 . . ?
C6_1 C7_1 C8_1 112.8(5) . . ?
H7A_1 C7_1 H7B_1 107.8 . . ?
C8_1 C7_1 H7A_1 109.0 . . ?
C8_1 C7_1 H7B_1 109.0 . . ?
C7_1 C8_1 H8A_1 109.1 . . ?
C7_1 C8_1 H8B_1 109.1 . . ?
C7_1 C8_1 C9_1 112.6(5) . . ?
H8A_1 C8_1 H8B_1 107.8 . . ?
C9_1 C8_1 H8A_1 109.1 . . ?
C9_1 C8_1 H8B_1 109.1 . . ?
C8_1 C9_1 H9A_1 108.8 . . ?
C8_1 C9_1 H9B_1 108.8 . . ?
H9A_1 C9_1 H9B_1 107.7 . . ?
C10_1 C9_1 C8_1 113.8(5) . . ?
C10_1 C9_1 H9A_1 108.8 . . ?
C10_1 C9_1 H9B_1 108.8 . . ?
N3_1 C10_1 C9_1 115.3(4) . . ?
N3_1 C10_1 H10A_1 108.5 . . ?
N3_1 C10_1 H10B_1 108.5 . . ?
C9_1 C10_1 H10A_1 108.5 . . ?
C9_1 C10_1 H10B_1 108.5 . . ?
H10A_1 C10_1 H10B_1 107.5 . . ?
N4_1 C11_1 H11A_1 109.0 . . ?
N4_1 C11_1 H11B_1 109.0 . . ?
N4_1 C11_1 C12_1 113.1(4) . . ?
H11A_1 C11_1 H11B_1 107.8 . . ?
C12_1 C11_1 H11A_1 109.0 . . ?
C12_1 C11_1 H11B_1 109.0 . . ?
C11_1 C12_1 H12A_1 109.3 . . ?
C11_1 C12_1 H12B_1 109.3 . . ?
C11_1 C12_1 C13_1 111.7(4) . . ?
H12A_1 C12_1 H12B_1 107.9 . . ?
C13_1 C12_1 H12A_1 109.3 . . ?
C13_1 C12_1 H12B_1 109.3 . . ?
C12_1 C13_1 H13A_1 109.2 . . ?
C12_1 C13_1 H13B_1 109.2 . . ?
H13A_1 C13_1 H13B_1 107.9 . . ?
C14_1 C13_1 C12_1 112.2(5) . . ?
C14_1 C13_1 H13A_1 109.2 . . ?
C14_1 C13_1 H13B_1 109.2 . . ?
C13_1 C14_1 H14A_1 109.0 . . ?
C13_1 C14_1 H14B_1 109.0 . . ?
H14A_1 C14_1 H14B_1 107.8 . . ?
C15_1 C14_1 C13_1 112.8(5) . . ?
C15_1 C14_1 H14A_1 109.0 . . ?
C15_1 C14_1 H14B_1 109.0 . . ?
N4_1 C15_1 C14_1 112.3(4) . . ?
N4_1 C15_1 H15A_1 109.2 . . ?
N4_1 C15_1 H15B_1 109.2 . . ?
C14_1 C15_1 H15A_1 109.2 . . ?
C14_1 C15_1 H15B_1 109.2 . . ?
H15A_1 C15_1 H15B_1 107.9 . . ?

loop_
_geom_bond_atom_site_label_1
_geom_bond_atom_site_label_2
_geom_bond_distance
_geom_bond_site_symmetry_2
_geom_bond_publ_flag
U1A S1 2.755(4) . ?
U1A S2 3.158(5) . ?
U1A S3 2.750(4) . ?
U1A N1_21 2.030(6) . ?
U1A N1_25 2.090(6) . ?
U1A N1_26 2.126(6) . ?
U1A N1_1 2.188(6) . ?
S1 S2 2.048(4) . ?
S2 S3 2.049(4) . ?
U1B S4 2.757(8) . ?
U1B S5 2.760(8) . ?
U1B N1_22 2.177(11) . ?
U1B N1_24 2.211(11) . ?
U1B N1_23 2.072(12) . ?
U1B N1_1 1.940(7) . ?
S4 S5 2.040(11) . ?
P1_21 N1_21 1.560(4) . ?
P1_21 N2_21 1.659(3) . ?
P1_21 N3_21 1.668(3) . ?
P1_21 N4_21 1.667(3) . ?
N2_21 C1_21 1.457(3) . ?
N2_21 C5_21 1.458(3) . ?
N3_21 C6_21 1.463(3) . ?
N3_21 C10_21 1.461(2) . ?
N4_21 C11_21 1.463(3) . ?
N4_21 C15_21 1.464(3) . ?
C1_21 H1A_21 0.9900 . ?
C1_21 H1B_21 0.9900 . ?
C1_21 C2_21 1.525(2) . ?
C2_21 H2A_21 0.9900 . ?
C2_21 H2B_21 0.9900 . ?
C2_21 C3_21 1.524(2) . ?
C3_21 H3A_21 0.9900 . ?
C3_21 H3B_21 0.9900 . ?
C3_21 C4_21 1.524(2) . ?
C4_21 H4A_21 0.9900 . ?
C4_21 H4B_21 0.9900 . ?
C4_21 C5_21 1.525(2) . ?
C5_21 H5A_21 0.9900 . ?
C5_21 H5B_21 0.9900 . ?
C6_21 H6A_21 0.9900 . ?
C6_21 H6B_21 0.9900 . ?
C6_21 C7_21 1.519(2) . ?
C7_21 H7A_21 0.9900 . ?
C7_21 H7B_21 0.9900 . ?
C7_21 C8_21 1.524(2) . ?
C8_21 H8A_21 0.9900 . ?
C8_21 H8B_21 0.9900 . ?
C8_21 C9_21 1.523(2) . ?
C9_21 H9A_21 0.9900 . ?
C9_21 H9B_21 0.9900 . ?
C9_21 C10_21 1.519(2) . ?
C10_21 H10A_21 0.9900 . ?
C10_21 H10B_21 0.9900 . ?
C11_21 H11A_21 0.9900 . ?
C11_21 H11B_21 0.9900 . ?
C11_21 C12_21 1.517(3) . ?
C12_21 H12A_21 0.9900 . ?
C12_21 H12B_21 0.9900 . ?
C12_21 C13_21 1.524(3) . ?
C13_21 H13A_21 0.9900 . ?
C13_21 H13B_21 0.9900 . ?
C13_21 C14_21 1.523(3) . ?
C14_21 H14A_21 0.9900 . ?
C14_21 H14B_21 0.9900 . ?
C14_21 C15_21 1.520(3) . ?
C15_21 H15A_21 0.9900 . ?
C15_21 H15B_21 0.9900 . ?
P1_22 N1_22 1.558(4) . ?
P1_22 N2_22 1.665(3) . ?
P1_22 N3_22 1.664(3) . ?
P1_22 N4_22 1.669(3) . ?
N2_22 C1_22 1.462(3) . ?
N2_22 C5_22 1.463(3) . ?
N3_22 C6_22 1.461(3) . ?
N3_22 C10_22 1.461(3) . ?
N4_22 C11_22 1.466(3) . ?
N4_22 C15_22 1.466(3) . ?
C1_22 H1A_22 0.9900 . ?
C1_22 H1B_22 0.9900 . ?
C1_22 C2_22 1.525(3) . ?
C2_22 H2A_22 0.9900 . ?
C2_22 H2B_22 0.9900 . ?
C2_22 C3_22 1.524(3) . ?
C3_22 H3A_22 0.9900 . ?
C3_22 H3B_22 0.9900 . ?
C3_22 C4_22 1.525(3) . ?
C4_22 H4A_22 0.9900 . ?
C4_22 H4B_22 0.9900 . ?
C4_22 C5_22 1.524(3) . ?
C5_22 H5A_22 0.9900 . ?
C5_22 H5B_22 0.9900 . ?
C6_22 H6A_22 0.9900 . ?
C6_22 H6B_22 0.9900 . ?
C6_22 C7_22 1.516(3) . ?
C7_22 H7A_22 0.9900 . ?
C7_22 H7B_22 0.9900 . ?
C7_22 C8_22 1.523(3) . ?
C8_22 H8A_22 0.9900 . ?
C8_22 H8B_22 0.9900 . ?
C8_22 C9_22 1.522(3) . ?
C9_22 H9A_22 0.9900 . ?
C9_22 H9B_22 0.9900 . ?
C9_22 C10_22 1.516(3) . ?
C10_22 H10A_22 0.9900 . ?
C10_22 H10B_22 0.9900 . ?
C11_22 H11A_22 0.9900 . ?
C11_22 H11B_22 0.9900 . ?
C11_22 C12_22 1.517(3) . ?
C12_22 H12A_22 0.9900 . ?
C12_22 H12B_22 0.9900 . ?
C12_22 C13_22 1.525(3) . ?
C13_22 H13A_22 0.9900 . ?
C13_22 H13B_22 0.9900 . ?
C13_22 C14_22 1.523(3) . ?
C14_22 H14A_22 0.9900 . ?
C14_22 H14B_22 0.9900 . ?
C14_22 C15_22 1.519(3) . ?
C15_22 H15A_22 0.9900 . ?
C15_22 H15B_22 0.9900 . ?
P1_24 N1_24 1.558(4) . ?
P1_24 N2_24 1.669(3) . ?
P1_24 N3_24 1.665(3) . ?
P1_24 N4_24 1.665(3) . ?
N2_24 C1_24 1.465(3) . ?
N2_24 C5_24 1.465(3) . ?
N3_24 C6_24 1.465(3) . ?
N3_24 C10_24 1.464(3) . ?
N4_24 C11_24 1.463(3) . ?
N4_24 C15_24 1.463(3) . ?
C1_24 H1A_24 0.9900 . ?
C1_24 H1B_24 0.9900 . ?
C1_24 C2_24 1.524(3) . ?
C2_24 H2A_24 0.9900 . ?
C2_24 H2B_24 0.9900 . ?
C2_24 C3_24 1.525(3) . ?
C3_24 H3A_24 0.9900 . ?
C3_24 H3B_24 0.9900 . ?
C3_24 C4_24 1.525(3) . ?
C4_24 H4A_24 0.9900 . ?
C4_24 H4B_24 0.9900 . ?
C4_24 C5_24 1.523(3) . ?
C5_24 H5A_24 0.9900 . ?
C5_24 H5B_24 0.9900 . ?
C6_24 H6A_24 0.9900 . ?
C6_24 H6B_24 0.9900 . ?
C6_24 C7_24 1.516(3) . ?
C7_24 H7A_24 0.9900 . ?
C7_24 H7B_24 0.9900 . ?
C7_24 C8_24 1.523(3) . ?
C8_24 H8A_24 0.9900 . ?
C8_24 H8B_24 0.9900 . ?
C8_24 C9_24 1.522(3) . ?
C9_24 H9A_24 0.9900 . ?
C9_24 H9B_24 0.9900 . ?
C9_24 C10_24 1.516(3) . ?
C10_24 H10A_24 0.9900 . ?
C10_24 H10B_24 0.9900 . ?
C11_24 H11A_24 0.9900 . ?
C11_24 H11B_24 0.9900 . ?
C11_24 C12_24 1.517(3) . ?
C12_24 H12A_24 0.9900 . ?
C12_24 H12B_24 0.9900 . ?
C12_24 C13_24 1.524(3) . ?
C13_24 H13A_24 0.9900 . ?
C13_24 H13B_24 0.9900 . ?
C13_24 C14_24 1.523(3) . ?
C14_24 H14A_24 0.9900 . ?
C14_24 H14B_24 0.9900 . ?
C14_24 C15_24 1.520(3) . ?
C15_24 H15A_24 0.9900 . ?
C15_24 H15B_24 0.9900 . ?
P1_25 N1_25 1.559(4) . ?
P1_25 N2_25 1.673(3) . ?
P1_25 N3_25 1.662(3) . ?
P1_25 N4_25 1.663(3) . ?
N2_25 C1_25 1.466(3) . ?
N2_25 C5_25 1.467(3) . ?
N3_25 C6_25 1.459(2) . ?
N3_25 C10_25 1.460(2) . ?
N4_25 C11_25 1.461(2) . ?
N4_25 C15_25 1.460(2) . ?
C1_25 H1A_25 0.9900 . ?
C1_25 H1B_25 0.9900 . ?
C1_25 C2_25 1.523(3) . ?
C2_25 H2A_25 0.9900 . ?
C2_25 H2B_25 0.9900 . ?
C2_25 C3_25 1.525(3) . ?
C3_25 H3A_25 0.9900 . ?
C3_25 H3B_25 0.9900 . ?
C3_25 C4_25 1.525(3) . ?
C4_25 H4A_25 0.9900 . ?
C4_25 H4B_25 0.9900 . ?
C4_25 C5_25 1.523(3) . ?
C5_25 H5A_25 0.9900 . ?
C5_25 H5B_25 0.9900 . ?
C6_25 H6A_25 0.9900 . ?
C6_25 H6B_25 0.9900 . ?
C6_25 C7_25 1.515(3) . ?
C7_25 H7A_25 0.9900 . ?
C7_25 H7B_25 0.9900 . ?
C7_25 C8_25 1.523(3) . ?
C8_25 H8A_25 0.9900 . ?
C8_25 H8B_25 0.9900 . ?
C8_25 C9_25 1.523(3) . ?
C9_25 H9A_25 0.9900 . ?
C9_25 H9B_25 0.9900 . ?
C9_25 C10_25 1.516(3) . ?
C10_25 H10A_25 0.9900 . ?
C10_25 H10B_25 0.9900 . ?
C11_25 H11A_25 0.9900 . ?
C11_25 H11B_25 0.9900 . ?
C11_25 C12_25 1.516(3) . ?
C12_25 H12A_25 0.9900 . ?
C12_25 H12B_25 0.9900 . ?
C12_25 C13_25 1.524(3) . ?
C13_25 H13A_25 0.9900 . ?
C13_25 H13B_25 0.9900 . ?
C13_25 C14_25 1.522(3) . ?
C14_25 H14A_25 0.9900 . ?
C14_25 H14B_25 0.9900 . ?
C14_25 C15_25 1.518(3) . ?
C15_25 H15A_25 0.9900 . ?
C15_25 H15B_25 0.9900 . ?
P1_23 N1_23 1.559(4) . ?
P1_23 N2_23 1.666(3) . ?
P1_23 N3_23 1.663(3) . ?
P1_23 N4_23 1.667(3) . ?
N2_23 C1_23 1.462(3) . ?
N2_23 C5_23 1.462(3) . ?
N3_23 C6_23 1.459(3) . ?
N3_23 C10_23 1.459(2) . ?
N4_23 C11_23 1.464(3) . ?
N4_23 C15_23 1.463(3) . ?
C1_23 H1A_23 0.9900 . ?
C1_23 H1B_23 0.9900 . ?
C1_23 C2_23 1.525(3) . ?
C2_23 H2A_23 0.9900 . ?
C2_23 H2B_23 0.9900 . ?
C2_23 C3_23 1.524(3) . ?
C3_23 H3A_23 0.9900 . ?
C3_23 H3B_23 0.9900 . ?
C3_23 C4_23 1.525(3) . ?
C4_23 H4A_23 0.9900 . ?
C4_23 H4B_23 0.9900 . ?
C4_23 C5_23 1.524(3) . ?
C5_23 H5A_23 0.9900 . ?
C5_23 H5B_23 0.9900 . ?
C6_23 H6A_23 0.9900 . ?
C6_23 H6B_23 0.9900 . ?
C6_23 C7_23 1.516(3) . ?
C7_23 H7A_23 0.9900 . ?
C7_23 H7B_23 0.9900 . ?
C7_23 C8_23 1.523(3) . ?
C8_23 H8A_23 0.9900 . ?
C8_23 H8B_23 0.9900 . ?
C8_23 C9_23 1.523(3) . ?
C9_23 H9A_23 0.9900 . ?
C9_23 H9B_23 0.9900 . ?
C9_23 C10_23 1.516(3) . ?
C10_23 H10A_23 0.9900 . ?
C10_23 H10B_23 0.9900 . ?
C11_23 H11A_23 0.9900 . ?
C11_23 H11B_23 0.9900 . ?
C11_23 C12_23 1.517(3) . ?
C12_23 H12A_23 0.9900 . ?
C12_23 H12B_23 0.9900 . ?
C12_23 C13_23 1.524(3) . ?
C13_23 H13A_23 0.9900 . ?
C13_23 H13B_23 0.9900 . ?
C13_23 C14_23 1.523(3) . ?
C14_23 H14A_23 0.9900 . ?
C14_23 H14B_23 0.9900 . ?
C14_23 C15_23 1.519(3) . ?
C15_23 H15A_23 0.9900 . ?
C15_23 H15B_23 0.9900 . ?
P1_26 N1_26 1.559(4) . ?
P1_26 N2_26 1.662(3) . ?
P1_26 N3_26 1.666(3) . ?
P1_26 N4_26 1.666(3) . ?
N2_26 C1_26 1.459(3) . ?
N2_26 C5_26 1.460(3) . ?
N3_26 C6_26 1.461(3) . ?
N3_26 C10_26 1.462(3) . ?
N4_26 C11_26 1.460(3) . ?
N4_26 C15_26 1.461(3) . ?
C1_26 H1A_26 0.9900 . ?
C1_26 H1B_26 0.9900 . ?
C1_26 C2_26 1.526(3) . ?
C2_26 H2A_26 0.9900 . ?
C2_26 H2B_26 0.9900 . ?
C2_26 C3_26 1.524(3) . ?
C3_26 H3A_26 0.9900 . ?
C3_26 H3B_26 0.9900 . ?
C3_26 C4_26 1.524(3) . ?
C4_26 H4A_26 0.9900 . ?
C4_26 H4B_26 0.9900 . ?
C4_26 C5_26 1.526(3) . ?
C5_26 H5A_26 0.9900 . ?
C5_26 H5B_26 0.9900 . ?
C6_26 H6A_26 0.9900 . ?
C6_26 H6B_26 0.9900 . ?
C6_26 C7_26 1.517(3) . ?
C7_26 H7A_26 0.9900 . ?
C7_26 H7B_26 0.9900 . ?
C7_26 C8_26 1.523(3) . ?
C8_26 H8A_26 0.9900 . ?
C8_26 H8B_26 0.9900 . ?
C8_26 C9_26 1.523(3) . ?
C9_26 H9A_26 0.9900 . ?
C9_26 H9B_26 0.9900 . ?
C9_26 C10_26 1.517(3) . ?
C10_26 H10A_26 0.9900 . ?
C10_26 H10B_26 0.9900 . ?
C11_26 H11A_26 0.9900 . ?
C11_26 H11B_26 0.9900 . ?
C11_26 C12_26 1.517(3) . ?
C12_26 H12A_26 0.9900 . ?
C12_26 H12B_26 0.9900 . ?
C12_26 C13_26 1.524(3) . ?
C13_26 H13A_26 0.9900 . ?
C13_26 H13B_26 0.9900 . ?
C13_26 C14_26 1.523(3) . ?
C14_26 H14A_26 0.9900 . ?
C14_26 H14B_26 0.9900 . ?
C14_26 C15_26 1.520(3) . ?
C15_26 H15A_26 0.9900 . ?
C15_26 H15B_26 0.9900 . ?
P1_1 N1_1 1.554(4) . ?
P1_1 N2_1 1.669(3) . ?
P1_1 N3_1 1.674(3) . ?
P1_1 N4_1 1.663(3) . ?
N2_1 C1_1 1.469(3) . ?
N2_1 C5_1 1.466(3) . ?
N3_1 C6_1 1.470(3) . ?
N3_1 C10_1 1.470(3) . ?
N4_1 C11_1 1.461(2) . ?
N4_1 C15_1 1.461(2) . ?
C1_1 H1A_1 0.9900 . ?
C1_1 H1B_1 0.9900 . ?
C1_1 C2_1 1.523(3) . ?
C2_1 H2A_1 0.9900 . ?
C2_1 H2B_1 0.9900 . ?
C2_1 C3_1 1.525(3) . ?
C3_1 H3A_1 0.9900 . ?
C3_1 H3B_1 0.9900 . ?
C3_1 C4_1 1.524(3) . ?
C4_1 H4A_1 0.9900 . ?
C4_1 H4B_1 0.9900 . ?
C4_1 C5_1 1.523(3) . ?
C5_1 H5A_1 0.9900 . ?
C5_1 H5B_1 0.9900 . ?
C6_1 H6A_1 0.9900 . ?
C6_1 H6B_1 0.9900 . ?
C6_1 C7_1 1.511(3) . ?
C7_1 H7A_1 0.9900 . ?
C7_1 H7B_1 0.9900 . ?
C7_1 C8_1 1.523(3) . ?
C8_1 H8A_1 0.9900 . ?
C8_1 H8B_1 0.9900 . ?
C8_1 C9_1 1.523(3) . ?
C9_1 H9A_1 0.9900 . ?
C9_1 H9B_1 0.9900 . ?
C9_1 C10_1 1.512(3) . ?
C10_1 H10A_1 0.9900 . ?
C10_1 H10B_1 0.9900 . ?
C11_1 H11A_1 0.9900 . ?
C11_1 H11B_1 0.9900 . ?
C11_1 C12_1 1.519(2) . ?
C12_1 H12A_1 0.9900 . ?
C12_1 H12B_1 0.9900 . ?
C12_1 C13_1 1.525(2) . ?
C13_1 H13A_1 0.9900 . ?
C13_1 H13B_1 0.9900 . ?
C13_1 C14_1 1.523(2) . ?
C14_1 H14A_1 0.9900 . ?
C14_1 H14B_1 0.9900 . ?
C14_1 C15_1 1.521(2) . ?
C15_1 H15A_1 0.9900 . ?
C15_1 H15B_1 0.9900 . ?

loop_
_geom_torsion_atom_site_label_1
_geom_torsion_atom_site_label_2
_geom_torsion_atom_site_label_3
_geom_torsion_atom_site_label_4
_geom_torsion
_geom_torsion_site_symmetry_1
_geom_torsion_site_symmetry_2
_geom_torsion_site_symmetry_3
_geom_torsion_site_symmetry_4
_geom_torsion_publ_flag
P1_21 N2_21 C1_21 C2_21 -152.5(6) . . . . ?
P1_21 N2_21 C5_21 C4_21 152.8(6) . . . . ?
P1_21 N3_21 C6_21 C7_21 123.0(7) . . . . ?
P1_21 N3_21 C10_21 C9_21 -124.5(7) . . . . ?
P1_21 N4_21 C11_21 C12_21 143.7(6) . . . . ?
P1_21 N4_21 C15_21 C14_21 -144.8(6) . . . . ?
N1_21 P1_21 N2_21 C1_21 -89.2(7) . . . . ?
N1_21 P1_21 N2_21 C5_21 60.6(7) . . . . ?
N1_21 P1_21 N3_21 C6_21 35.1(6) . . . . ?
N1_21 P1_21 N3_21 C10_21 -160.4(6) . . . . ?
N1_21 P1_21 N4_21 C11_21 -9.0(7) . . . . ?
N1_21 P1_21 N4_21 C15_21 -172.9(6) . . . . ?
N2_21 P1_21 N1_21 U1A -14.0(13) . . . . ?
N2_21 P1_21 N3_21 C6_21 163.5(5) . . . . ?
N2_21 P1_21 N3_21 C10_21 -32.1(6) . . . . ?
N2_21 P1_21 N4_21 C11_21 -137.2(6) . . . . ?
N2_21 P1_21 N4_21 C15_21 58.9(6) . . . . ?
N2_21 C1_21 C2_21 C3_21 -54.9(8) . . . . ?
N3_21 P1_21 N1_21 U1A 105.6(12) . . . . ?
N3_21 P1_21 N2_21 C1_21 146.6(6) . . . . ?
N3_21 P1_21 N2_21 C5_21 -63.6(7) . . . . ?
N3_21 P1_21 N4_21 C11_21 114.2(6) . . . . ?
N3_21 P1_21 N4_21 C15_21 -49.8(6) . . . . ?
N3_21 C6_21 C7_21 C8_21 46.4(9) . . . . ?
N4_21 P1_21 N1_21 U1A -133.7(12) . . . . ?
N4_21 P1_21 N2_21 C1_21 34.2(7) . . . . ?
N4_21 P1_21 N2_21 C5_21 -176.0(6) . . . . ?
N4_21 P1_21 N3_21 C6_21 -87.3(6) . . . . ?
N4_21 P1_21 N3_21 C10_21 77.1(6) . . . . ?
N4_21 C11_21 C12_21 C13_21 49.8(9) . . . . ?
C1_21 N2_21 C5_21 C4_21 -55.7(7) . . . . ?
C1_21 C2_21 C3_21 C4_21 54.1(8) . . . . ?
C2_21 C3_21 C4_21 C5_21 -54.1(8) . . . . ?
C3_21 C4_21 C5_21 N2_21 54.4(8) . . . . ?
C5_21 N2_21 C1_21 C2_21 56.3(7) . . . . ?
C6_21 N3_21 C10_21 C9_21 39.9(7) . . . . ?
C6_21 C7_21 C8_21 C9_21 -49.7(9) . . . . ?
C7_21 C8_21 C9_21 C10_21 47.9(10) . . . . ?
C8_21 C9_21 C10_21 N3_21 -42.2(9) . . . . ?
C10_21 N3_21 C6_21 C7_21 -42.2(7) . . . . ?
C11_21 N4_21 C15_21 C14_21 50.6(7) . . . . ?
C11_21 C12_21 C13_21 C14_21 -49.7(9) . . . . ?
C12_21 C13_21 C14_21 C15_21 50.0(9) . . . . ?
C13_21 C14_21 C15_21 N4_21 -49.4(9) . . . . ?
C15_21 N4_21 C11_21 C12_21 -51.3(7) . . . . ?
P1_22 N2_22 C1_22 C2_22 -157.0(6) . . . . ?
P1_22 N2_22 C5_22 C4_22 157.3(6) . . . . ?
P1_22 N3_22 C6_22 C7_22 149.7(9) . . . . ?
P1_22 N3_22 C10_22 C9_22 -152.5(9) . . . . ?
P1_22 N4_22 C11_22 C12_22 147.4(8) . . . . ?
P1_22 N4_22 C15_22 C14_22 -148.8(8) . . . . ?
N1_22 P1_22 N2_22 C1_22 -78.2(9) . . . . ?
N1_22 P1_22 N2_22 C5_22 66.1(10) . . . . ?
N1_22 P1_22 N3_22 C6_22 -5.7(10) . . . . ?
N1_22 P1_22 N3_22 C10_22 -174.5(10) . . . . ?
N1_22 P1_22 N4_22 C11_22 -22.6(10) . . . . ?
N1_22 P1_22 N4_22 C15_22 177.9(10) . . . . ?
N2_22 P1_22 N1_22 U1B 9.0(16) . . . . ?
N2_22 P1_22 N3_22 C6_22 122.5(9) . . . . ?
N2_22 P1_22 N3_22 C10_22 -46.2(10) . . . . ?
N2_22 P1_22 N4_22 C11_22 -150.2(10) . . . . ?
N2_22 P1_22 N4_22 C15_22 50.2(10) . . . . ?
N2_22 C1_22 C2_22 C3_22 -55.5(8) . . . . ?
N3_22 P1_22 N1_22 U1B 128.7(15) . . . . ?
N3_22 P1_22 N2_22 C1_22 157.2(9) . . . . ?
N3_22 P1_22 N2_22 C5_22 -58.5(9) . . . . ?
N3_22 P1_22 N4_22 C11_22 101.2(10) . . . . ?
N3_22 P1_22 N4_22 C15_22 -58.4(10) . . . . ?
N3_22 C6_22 C7_22 C8_22 45.5(9) . . . . ?
N4_22 P1_22 N1_22 U1B -110.2(15) . . . . ?
N4_22 P1_22 N2_22 C1_22 44.8(9) . . . . ?
N4_22 P1_22 N2_22 C5_22 -170.9(9) . . . . ?
N4_22 P1_22 N3_22 C6_22 -128.5(9) . . . . ?
N4_22 P1_22 N3_22 C10_22 62.7(10) . . . . ?
N4_22 C11_22 C12_22 C13_22 50.2(9) . . . . ?
C1_22 N2_22 C5_22 C4_22 -56.5(7) . . . . ?
C1_22 C2_22 C3_22 C4_22 54.1(8) . . . . ?
C2_22 C3_22 C4_22 C5_22 -54.1(8) . . . . ?
C3_22 C4_22 C5_22 N2_22 54.9(8) . . . . ?
C5_22 N2_22 C1_22 C2_22 57.1(7) . . . . ?
C6_22 N3_22 C10_22 C9_22 38.9(9) . . . . ?
C6_22 C7_22 C8_22 C9_22 -49.2(10) . . . . ?
C7_22 C8_22 C9_22 C10_22 47.5(10) . . . . ?
C8_22 C9_22 C10_22 N3_22 -41.7(10) . . . . ?
C10_22 N3_22 C6_22 C7_22 -41.0(8) . . . . ?
C11_22 N4_22 C15_22 C14_22 50.9(8) . . . . ?
C11_22 C12_22 C13_22 C14_22 -49.8(9) . . . . ?
C12_22 C13_22 C14_22 C15_22 49.9(10) . . . . ?
C13_22 C14_22 C15_22 N4_22 -49.5(9) . . . . ?
C15_22 N4_22 C11_22 C12_22 -51.8(8) . . . . ?
P1_24 N2_24 C1_24 C2_24 -159.2(6) . . . . ?
P1_24 N2_24 C5_24 C4_24 159.6(6) . . . . ?
P1_24 N3_24 C6_24 C7_24 120.8(9) . . . . ?
P1_24 N3_24 C10_24 C9_24 -122.0(10) . . . . ?
P1_24 N4_24 C11_24 C12_24 -140.8(9) . . . . ?
P1_24 N4_24 C15_24 C14_24 142.0(9) . . . . ?
N1_24 P1_24 N2_24 C1_24 -76.6(9) . . . . ?
N1_24 P1_24 N2_24 C5_24 65.2(9) . . . . ?
N1_24 P1_24 N3_24 C6_24 37.3(8) . . . . ?
N1_24 P1_24 N3_24 C10_24 -160.4(8) . . . . ?
N1_24 P1_24 N4_24 C11_24 19.1(10) . . . . ?
N1_24 P1_24 N4_24 C15_24 -173.5(10) . . . . ?
N2_24 P1_24 N1_24 U1B -76.8(14) . . . . ?
N2_24 P1_24 N3_24 C6_24 165.1(8) . . . . ?
N2_24 P1_24 N3_24 C10_24 -32.6(8) . . . . ?
N2_24 P1_24 N4_24 C11_24 -108.4(10) . . . . ?
N2_24 P1_24 N4_24 C15_24 59.0(10) . . . . ?
N2_24 C1_24 C2_24 C3_24 -55.8(8) . . . . ?
N3_24 P1_24 N1_24 U1B 42.4(14) . . . . ?
N3_24 P1_24 N2_24 C1_24 159.1(9) . . . . ?
N3_24 P1_24 N2_24 C5_24 -59.1(9) . . . . ?
N3_24 P1_24 N4_24 C11_24 143.2(10) . . . . ?
N3_24 P1_24 N4_24 C15_24 -49.5(10) . . . . ?
N3_24 C6_24 C7_24 C8_24 46.2(9) . . . . ?
N4_24 P1_24 N1_24 U1B 164.0(14) . . . . ?
N4_24 P1_24 N2_24 C1_24 46.6(9) . . . . ?
N4_24 P1_24 N2_24 C5_24 -171.6(9) . . . . ?
N4_24 P1_24 N3_24 C6_24 -86.0(8) . . . . ?
N4_24 P1_24 N3_24 C10_24 76.3(8) . . . . ?
N4_24 C11_24 C12_24 C13_24 -49.6(9) . . . . ?
C1_24 N2_24 C5_24 C4_24 -56.7(7) . . . . ?
C1_24 C2_24 C3_24 C4_24 54.1(8) . . . . ?
C2_24 C3_24 C4_24 C5_24 -54.1(8) . . . . ?
C3_24 C4_24 C5_24 N2_24 55.2(8) . . . . ?
C5_24 N2_24 C1_24 C2_24 57.4(7) . . . . ?
C6_24 N3_24 C10_24 C9_24 40.3(7) . . . . ?
C6_24 C7_24 C8_24 C9_24 -49.1(10) . . . . ?
C7_24 C8_24 C9_24 C10_24 47.4(10) . . . . ?
C8_24 C9_24 C10_24 N3_24 -42.4(10) . . . . ?
C10_24 N3_24 C6_24 C7_24 -42.4(7) . . . . ?
C11_24 N4_24 C15_24 C14_24 -50.1(8) . . . . ?
C11_24 C12_24 C13_24 C14_24 49.7(9) . . . . ?
C12_24 C13_24 C14_24 C15_24 -49.9(10) . . . . ?
C13_24 C14_24 C15_24 N4_24 49.0(9) . . . . ?
C15_24 N4_24 C11_24 C12_24 51.0(8) . . . . ?
P1_25 N2_25 C1_25 C2_25 -160.5(5) . . . . ?
P1_25 N2_25 C5_25 C4_25 160.6(5) . . . . ?
P1_25 N3_25 C6_25 C7_25 137.1(7) . . . . ?
P1_25 N3_25 C10_25 C9_25 -138.8(8) . . . . ?
P1_25 N4_25 C11_25 C12_25 -130.4(7) . . . . ?
P1_25 N4_25 C15_25 C14_25 131.3(7) . . . . ?
N1_25 P1_25 N2_25 C1_25 -65.8(6) . . . . ?
N1_25 P1_25 N2_25 C5_25 74.8(6) . . . . ?
N1_25 P1_25 N3_25 C6_25 9.7(7) . . . . ?
N1_25 P1_25 N3_25 C10_25 -173.6(6) . . . . ?
N1_25 P1_25 N4_25 C11_25 -20.0(7) . . . . ?
N1_25 P1_25 N4_25 C15_25 159.6(6) . . . . ?
N2_25 P1_25 N1_25 U1A -29.4(16) . . . . ?
N2_25 P1_25 N3_25 C6_25 137.2(6) . . . . ?
N2_25 P1_25 N3_25 C10_25 -46.2(6) . . . . ?
N2_25 P1_25 N4_25 C11_25 -147.1(6) . . . . ?
N2_25 P1_25 N4_25 C15_25 32.4(6) . . . . ?
N2_25 C1_25 C2_25 C3_25 -55.7(7) . . . . ?
N3_25 P1_25 N1_25 U1A 89.7(15) . . . . ?
N3_25 P1_25 N2_25 C1_25 170.0(5) . . . . ?
N3_25 P1_25 N2_25 C5_25 -49.5(5) . . . . ?
N3_25 P1_25 N4_25 C11_25 104.4(6) . . . . ?
N3_25 P1_25 N4_25 C15_25 -76.0(6) . . . . ?
N3_25 C6_25 C7_25 C8_25 44.7(9) . . . . ?
N4_25 P1_25 N1_25 U1A -148.3(15) . . . . ?
N4_25 P1_25 N2_25 C1_25 57.2(5) . . . . ?
N4_25 P1_25 N2_25 C5_25 -162.2(5) . . . . ?
N4_25 P1_25 N3_25 C6_25 -113.9(6) . . . . ?
N4_25 P1_25 N3_25 C10_25 62.8(6) . . . . ?
N4_25 C11_25 C12_25 C13_25 -49.2(9) . . . . ?
C1_25 N2_25 C5_25 C4_25 -56.9(6) . . . . ?
C1_25 C2_25 C3_25 C4_25 54.1(8) . . . . ?
C2_25 C3_25 C4_25 C5_25 -54.2(8) . . . . ?
C3_25 C4_25 C5_25 N2_25 55.4(7) . . . . ?
C5_25 N2_25 C1_25 C2_25 57.4(6) . . . . ?
C6_25 N3_25 C10_25 C9_25 37.9(8) . . . . ?
C6_25 C7_25 C8_25 C9_25 -49.0(10) . . . . ?
C7_25 C8_25 C9_25 C10_25 47.7(10) . . . . ?
C8_25 C9_25 C10_25 N3_25 -41.4(10) . . . . ?
C10_25 N3_25 C6_25 C7_25 -39.8(8) . . . . ?
C11_25 N4_25 C15_25 C14_25 -49.1(7) . . . . ?
C11_25 C12_25 C13_25 C14_25 49.5(9) . . . . ?
C12_25 C13_25 C14_25 C15_25 -49.5(10) . . . . ?
C13_25 C14_25 C15_25 N4_25 48.3(9) . . . . ?
C15_25 N4_25 C11_25 C12_25 50.1(7) . . . . ?
P1_23 N2_23 C1_23 C2_23 -156.6(6) . . . . ?
P1_23 N2_23 C5_23 C4_23 156.8(6) . . . . ?
P1_23 N3_23 C6_23 C7_23 140.8(11) . . . . ?
P1_23 N3_23 C10_23 C9_23 -142.8(11) . . . . ?
P1_23 N4_23 C11_23 C12_23 -143.5(9) . . . . ?
P1_23 N4_23 C15_23 C14_23 144.8(9) . . . . ?
N1_23 P1_23 N2_23 C1_23 -168.1(9) . . . . ?
N1_23 P1_23 N2_23 C5_23 -23.2(9) . . . . ?
N1_23 P1_23 N3_23 C6_23 71.9(11) . . . . ?
N1_23 P1_23 N3_23 C10_23 -107.7(11) . . . . ?
N1_23 P1_23 N4_23 C11_23 42.2(10) . . . . ?
N1_23 P1_23 N4_23 C15_23 -153.4(10) . . . . ?
N2_23 P1_23 N1_23 U1B -65.5(15) . . . . ?
N2_23 P1_23 N3_23 C6_23 -160.0(10) . . . . ?
N2_23 P1_23 N3_23 C10_23 20.4(11) . . . . ?
N2_23 P1_23 N4_23 C11_23 -85.3(10) . . . . ?
N2_23 P1_23 N4_23 C15_23 79.1(10) . . . . ?
N2_23 C1_23 C2_23 C3_23 -55.3(8) . . . . ?
N3_23 P1_23 N1_23 U1B 54.2(14) . . . . ?
N3_23 P1_23 N2_23 C1_23 67.3(9) . . . . ?
N3_23 P1_23 N2_23 C5_23 -147.8(9) . . . . ?
N3_23 P1_23 N4_23 C11_23 166.1(10) . . . . ?
N3_23 P1_23 N4_23 C15_23 -29.5(10) . . . . ?
N3_23 C6_23 C7_23 C8_23 44.8(10) . . . . ?
N4_23 P1_23 N1_23 U1B 175.5(14) . . . . ?
N4_23 P1_23 N2_23 C1_23 -45.2(9) . . . . ?
N4_23 P1_23 N2_23 C5_23 99.7(9) . . . . ?
N4_23 P1_23 N3_23 C6_23 -51.0(10) . . . . ?
N4_23 P1_23 N3_23 C10_23 129.4(11) . . . . ?
N4_23 C11_23 C12_23 C13_23 -49.8(9) . . . . ?
C1_23 N2_23 C5_23 C4_23 -56.4(7) . . . . ?
C1_23 C2_23 C3_23 C4_23 54.0(8) . . . . ?
C2_23 C3_23 C4_23 C5_23 -54.1(8) . . . . ?
C3_23 C4_23 C5_23 N2_23 54.9(8) . . . . ?
C5_23 N2_23 C1_23 C2_23 57.0(7) . . . . ?
C6_23 N3_23 C10_23 C9_23 37.6(8) . . . . ?
C6_23 C7_23 C8_23 C9_23 -49.2(10) . . . . ?
C7_23 C8_23 C9_23 C10_23 47.7(10) . . . . ?
C8_23 C9_23 C10_23 N3_23 -41.1(10) . . . . ?
C10_23 N3_23 C6_23 C7_23 -39.6(8) . . . . ?
C11_23 N4_23 C15_23 C14_23 -50.2(8) . . . . ?
C11_23 C12_23 C13_23 C14_23 49.7(9) . . . . ?
C12_23 C13_23 C14_23 C15_23 -49.8(10) . . . . ?
C13_23 C14_23 C15_23 N4_23 49.0(9) . . . . ?
C15_23 N4_23 C11_23 C12_23 51.1(8) . . . . ?
P1_26 N2_26 C1_26 C2_26 -153.9(6) . . . . ?
P1_26 N2_26 C5_26 C4_26 154.0(6) . . . . ?
P1_26 N3_26 C6_26 C7_26 -151.1(7) . . . . ?
P1_26 N3_26 C10_26 C9_26 153.6(7) . . . . ?
P1_26 N4_26 C11_26 C12_26 -136.9(7) . . . . ?
P1_26 N4_26 C15_26 C14_26 137.9(7) . . . . ?
N1_26 P1_26 N2_26 C1_26 -71.4(6) . . . . ?
N1_26 P1_26 N2_26 C5_26 76.4(6) . . . . ?
N1_26 P1_26 N3_26 C6_26 21.5(7) . . . . ?
N1_26 P1_26 N3_26 C10_26 -171.5(6) . . . . ?
N1_26 P1_26 N4_26 C11_26 1.8(7) . . . . ?
N1_26 P1_26 N4_26 C15_26 174.1(7) . . . . ?
N2_26 P1_26 N1_26 U1A -48.6(12) . . . . ?
N2_26 P1_26 N3_26 C6_26 149.7(6) . . . . ?
N2_26 P1_26 N3_26 C10_26 -43.3(6) . . . . ?
N2_26 P1_26 N4_26 C11_26 -126.1(7) . . . . ?
N2_26 P1_26 N4_26 C15_26 46.2(8) . . . . ?
N2_26 C1_26 C2_26 C3_26 -55.0(8) . . . . ?
N3_26 P1_26 N1_26 U1A 71.0(12) . . . . ?
N3_26 P1_26 N2_26 C1_26 164.1(6) . . . . ?
N3_26 P1_26 N2_26 C5_26 -48.0(6) . . . . ?
N3_26 P1_26 N4_26 C11_26 125.4(7) . . . . ?
N3_26 P1_26 N4_26 C15_26 -62.4(7) . . . . ?
N3_26 C6_26 C7_26 C8_26 -45.6(9) . . . . ?
N4_26 P1_26 N1_26 U1A -168.0(11) . . . . ?
N4_26 P1_26 N2_26 C1_26 51.8(6) . . . . ?
N4_26 P1_26 N2_26 C5_26 -160.4(6) . . . . ?
N4_26 P1_26 N3_26 C6_26 -101.3(6) . . . . ?
N4_26 P1_26 N3_26 C10_26 65.8(6) . . . . ?
N4_26 C11_26 C12_26 C13_26 -49.2(9) . . . . ?
C1_26 N2_26 C5_26 C4_26 -56.4(7) . . . . ?
C1_26 C2_26 C3_26 C4_26 53.9(8) . . . . ?
C2_26 C3_26 C4_26 C5_26 -54.1(8) . . . . ?
C3_26 C4_26 C5_26 N2_26 54.7(7) . . . . ?
C5_26 N2_26 C1_26 C2_26 56.8(7) . . . . ?
C6_26 N3_26 C10_26 C9_26 -39.4(8) . . . . ?
C6_26 C7_26 C8_26 C9_26 49.3(10) . . . . ?
C7_26 C8_26 C9_26 C10_26 -47.9(10) . . . . ?
C8_26 C9_26 C10_26 N3_26 42.2(10) . . . . ?
C10_26 N3_26 C6_26 C7_26 41.3(8) . . . . ?
C11_26 N4_26 C15_26 C14_26 -49.6(8) . . . . ?
C11_26 C12_26 C13_26 C14_26 49.7(9) . . . . ?
C12_26 C13_26 C14_26 C15_26 -49.9(10) . . . . ?
C13_26 C14_26 C15_26 N4_26 48.7(9) . . . . ?
C15_26 N4_26 C11_26 C12_26 50.4(8) . . . . ?
P1_1 N2_1 C1_1 C2_1 -160.3(5) . . . . ?
P1_1 N2_1 C5_1 C4_1 160.7(4) . . . . ?
P1_1 N3_1 C6_1 C7_1 -165.2(6) . . . . ?
P1_1 N3_1 C10_1 C9_1 168.3(6) . . . . ?
P1_1 N4_1 C11_1 C12_1 -133.5(6) . . . . ?
P1_1 N4_1 C15_1 C14_1 134.6(6) . . . . ?
N1_1 P1_1 N2_1 C1_1 -68.9(5) . . . . ?
N1_1 P1_1 N2_1 C5_1 71.2(5) . . . . ?
N1_1 P1_1 N3_1 C6_1 31.8(6) . . . . ?
N1_1 P1_1 N3_1 C10_1 -176.8(6) . . . . ?
N1_1 P1_1 N4_1 C11_1 -8.8(6) . . . . ?
N1_1 P1_1 N4_1 C15_1 166.8(5) . . . . ?
N2_1 P1_1 N1_1 U1A -18.2(11) . . . . ?
N2_1 P1_1 N1_1 U1B -9.4(12) . . . . ?
N2_1 P1_1 N3_1 C6_1 159.7(5) . . . . ?
N2_1 P1_1 N3_1 C10_1 -49.0(6) . . . . ?
N2_1 P1_1 N4_1 C11_1 -136.8(5) . . . . ?
N2_1 P1_1 N4_1 C15_1 38.7(6) . . . . ?
N2_1 C1_1 C2_1 C3_1 -56.1(7) . . . . ?
N3_1 P1_1 N1_1 U1A 100.8(10) . . . . ?
N3_1 P1_1 N1_1 U1B 109.7(12) . . . . ?
N3_1 P1_1 N2_1 C1_1 166.9(5) . . . . ?
N3_1 P1_1 N2_1 C5_1 -52.9(5) . . . . ?
N3_1 P1_1 N4_1 C11_1 115.1(5) . . . . ?
N3_1 P1_1 N4_1 C15_1 -69.4(6) . . . . ?
N3_1 C6_1 C7_1 C8_1 -46.2(9) . . . . ?
N4_1 P1_1 N1_1 U1A -137.9(9) . . . . ?
N4_1 P1_1 N1_1 U1B -129.1(11) . . . . ?
N4_1 P1_1 N2_1 C1_1 54.9(5) . . . . ?
N4_1 P1_1 N2_1 C5_1 -165.0(5) . . . . ?
N4_1 P1_1 N3_1 C6_1 -91.5(6) . . . . ?
N4_1 P1_1 N3_1 C10_1 59.8(6) . . . . ?
N4_1 C11_1 C12_1 C13_1 -49.7(8) . . . . ?
C1_1 N2_1 C5_1 C4_1 -57.2(6) . . . . ?
C1_1 C2_1 C3_1 C4_1 54.0(8) . . . . ?
C2_1 C3_1 C4_1 C5_1 -53.9(8) . . . . ?
C3_1 C4_1 C5_1 N2_1 55.3(7) . . . . ?
C5_1 N2_1 C1_1 C2_1 57.9(6) . . . . ?
C6_1 N3_1 C10_1 C9_1 -40.6(8) . . . . ?
C6_1 C7_1 C8_1 C9_1 48.9(10) . . . . ?
C7_1 C8_1 C9_1 C10_1 -47.6(10) . . . . ?
C8_1 C9_1 C10_1 N3_1 43.2(10) . . . . ?
C10_1 N3_1 C6_1 C7_1 42.3(8) . . . . ?
C11_1 N4_1 C15_1 C14_1 -49.7(7) . . . . ?
C11_1 C12_1 C13_1 C14_1 50.2(9) . . . . ?
C12_1 C13_1 C14_1 C15_1 -50.2(9) . . . . ?
C13_1 C14_1 C15_1 N4_1 48.9(9) . . . . ?
C15_1 N4_1 C11_1 C12_1 50.7(7) . . . . ?

loop_
_smtbx_masks_void_nr
_smtbx_masks_void_average_x
_smtbx_masks_void_average_y
_smtbx_masks_void_average_z
_smtbx_masks_void_volume
_smtbx_masks_void_count_electrons
_smtbx_masks_void_content
1 -0.221 0.000 0.500 784.5 171.2 ?
2 -0.244 0.367 0.425 122.9 35.6 ?
3 -0.536 0.500 0.000 784.5 171.2 ?
4 0.244 0.633 0.575 122.9 40.5 ?
5 0.256 0.133 0.925 122.9 33.6 ?
6 0.744 0.867 0.075 122.9 42.5 ?
